data_1551966
loop_
_publ_author_name
'Benedict M. Gardner'
'Gabor Balazs'
'Manfred Scheer'
'Floriana Tuna'
'Eric J. L. McInnes'
'Jonathan McMaster'
'William Lewis'
'Alexander J. Blake'
'Stephen T. Liddle'

_publ_section_title
;
 Triamidoamine uranium(IV)-arsenic complexes containing one-, two- and
 threefold U-As bonding interactions
;
_journal_name_full 'Nature Chemistry'
_journal_page_first 582
_journal_page_last 590
_journal_paper_doi 10.1038/nchem.2279
_journal_volume 7
_journal_year 2015
_chemical_formula_moiety 'C51 H112 As K N6 O6 Si3 U, 0.25(C6H14)'
_chemical_formula_sum 'C52.5 H115.5 As K N6 O6 Si3 U'
_chemical_formula_weight 1363.31
_space_group_crystal_system triclinic
_space_group_IT_number 2
_space_group_name_Hall '-P 1'
_space_group_name_H-M_alt 'P -1'
_atom_sites_solution_hydrogens 'geom, As-H from difmap'
_atom_sites_solution_primary heavy
_atom_sites_solution_secondary difmap
_cell_angle_alpha 88.3008(13)
_cell_angle_beta 89.3347(14)
_cell_angle_gamma 68.8052(19)
_cell_formula_units_Z 4
_cell_length_a 15.3188(3)
_cell_length_b 18.8965(4)
_cell_length_c 24.8556(3)
_cell_measurement_reflns_used 31824
_cell_measurement_temperature 120(2)
_cell_measurement_theta_max 74.3130
_cell_measurement_theta_min 3.1050
_cell_volume 6705.3(2)
_computing_cell_refinement
;

CrysAlisPro, Agilent Technologies,

Version 1.171.37.31 (release 14-01-2014 CrysAlis171 .NET)

(compiled Jan 14 2014,18:38:05)

;
_computing_data_collection
;

CrysAlisPro, Agilent Technologies,

Version 1.171.37.31 (release 14-01-2014 CrysAlis171 .NET)

(compiled Jan 14 2014,18:38:05)

;
_computing_data_reduction
;

CrysAlisPro, Agilent Technologies,

Version 1.171.37.31 (release 14-01-2014 CrysAlis171 .NET)

(compiled Jan 14 2014,18:38:05)

;
_computing_molecular_graphics 'Olex2 (Dolomanov et al., 2009)'
_computing_publication_material 'Olex2 (Dolomanov et al., 2009)'
_computing_structure_refinement 'ShelXL (Sheldrick, 2008)'
_computing_structure_solution 'XS (Sheldrick, 2008)'
_diffrn_ambient_environment N~2~
_diffrn_ambient_temperature 120(2)
_diffrn_detector 'CCD area detector'
_diffrn_detector_area_resol_mean 10.3613
_diffrn_detector_type 'Agilent Diffraction Atlas detector'
_diffrn_measured_fraction_theta_full 0.997
_diffrn_measured_fraction_theta_max 0.968
_diffrn_measurement_details
;

#__ type_ start__ end____ width___ exp.time_

  1 omega  -94.00  -11.00   1.0000    1.2500

omega____ theta____ kappa____ phi______ frames

    -      -38.5000  125.0000  -60.0000 83



#__ type_ start__ end____ width___ exp.time_

  2 omega  -26.00   25.00   1.0000    1.2500

omega____ theta____ kappa____ phi______ frames

    -      -38.5000   38.0000 -120.0000 51



#__ type_ start__ end____ width___ exp.time_

  3 omega  -42.00   29.00   1.0000    1.2500

omega____ theta____ kappa____ phi______ frames

    -      -38.5000   38.0000 -150.0000 71



#__ type_ start__ end____ width___ exp.time_

  4 omega  -37.00  -12.00   1.0000    1.2500

omega____ theta____ kappa____ phi______ frames

    -      -38.5000  125.0000 -150.0000 25



#__ type_ start__ end____ width___ exp.time_

  5 omega -111.00  -19.00   1.0000    1.2500

omega____ theta____ kappa____ phi______ frames

    -      -38.5000  -38.0000   60.0000 92



#__ type_ start__ end____ width___ exp.time_

  6 omega   55.00   81.00   1.0000    1.2500

omega____ theta____ kappa____ phi______ frames

    -       43.3152 -125.0000 -120.0000 26



#__ type_ start__ end____ width___ exp.time_

  7 omega   57.00  117.00   1.0000    5.0000

omega____ theta____ kappa____ phi______ frames

    -      106.1322 -125.0000 -150.0000 60



#__ type_ start__ end____ width___ exp.time_

  8 omega   32.00   70.00   1.0000    5.0000

omega____ theta____ kappa____ phi______ frames

    -      106.1322  -30.0000  -60.0000 38



#__ type_ start__ end____ width___ exp.time_

  9 omega   40.00   66.00   1.0000    5.0000

omega____ theta____ kappa____ phi______ frames

    -      106.1322  -30.0000  120.0000 26



#__ type_ start__ end____ width___ exp.time_

 10 omega   82.00  175.00   1.0000    5.0000

omega____ theta____ kappa____ phi______ frames

    -      106.1322   30.0000 -180.0000 93



#__ type_ start__ end____ width___ exp.time_

 11 omega   39.00   96.00   1.0000    5.0000

omega____ theta____ kappa____ phi______ frames

    -      106.1322  -45.0000   60.0000 57



#__ type_ start__ end____ width___ exp.time_

 12 omega   26.00  109.00   1.0000    5.0000

omega____ theta____ kappa____ phi______ frames

    -      106.1322  -95.0000 -150.0000 83



#__ type_ start__ end____ width___ exp.time_

 13 omega  151.00  177.00   1.0000    5.0000

omega____ theta____ kappa____ phi______ frames

    -      106.1322  125.0000 -120.0000 26



#__ type_ start__ end____ width___ exp.time_

 14 omega   34.00   91.00   1.0000    5.0000

omega____ theta____ kappa____ phi______ frames

    -      106.1322  -30.0000 -120.0000 57



#__ type_ start__ end____ width___ exp.time_

 15 omega   31.00   89.00   1.0000    5.0000

omega____ theta____ kappa____ phi______ frames

    -      106.1322  -30.0000    0.0000 58



#__ type_ start__ end____ width___ exp.time_

 16 omega   40.00   66.00   1.0000    5.0000

omega____ theta____ kappa____ phi______ frames

    -      106.1322  -30.0000  150.0000 26



#__ type_ start__ end____ width___ exp.time_

 17 omega  102.00  128.00   1.0000    5.0000

omega____ theta____ kappa____ phi______ frames

    -      106.1322  125.0000   90.0000 26



#__ type_ start__ end____ width___ exp.time_

 18 omega   56.00  115.00   1.0000    5.0000

omega____ theta____ kappa____ phi______ frames

    -      106.1322 -125.0000   30.0000 59



#__ type_ start__ end____ width___ exp.time_

 19 omega   84.00  119.00   1.0000    5.0000

omega____ theta____ kappa____ phi______ frames

    -      106.1322 -125.0000   90.0000 35



#__ type_ start__ end____ width___ exp.time_

 20 omega  139.00  178.00   1.0000    5.0000

omega____ theta____ kappa____ phi______ frames

    -      106.1322  125.0000   60.0000 39



#__ type_ start__ end____ width___ exp.time_

 21 omega   61.00  160.00   1.0000    5.0000

omega____ theta____ kappa____ phi______ frames

    -      106.1322   15.0000  -60.0000 99



#__ type_ start__ end____ width___ exp.time_

 22 omega   36.00  103.00   1.0000    5.0000

omega____ theta____ kappa____ phi______ frames

    -      106.1322  -61.0000    0.0000 67



#__ type_ start__ end____ width___ exp.time_

 23 omega   36.00   89.00   1.0000    5.0000

omega____ theta____ kappa____ phi______ frames

    -      106.1322  -61.0000 -150.0000 53



#__ type_ start__ end____ width___ exp.time_

 24 omega -112.00   -7.00   1.0000    1.2500

omega____ theta____ kappa____ phi______ frames

    -      -38.5000  -77.0000 -120.0000 105



#__ type_ start__ end____ width___ exp.time_

 25 omega  -50.00   34.00   1.0000    1.2500

omega____ theta____ kappa____ phi______ frames

    -      -38.5000   38.0000  150.0000 84



#__ type_ start__ end____ width___ exp.time_

 26 omega -109.00  -12.00   1.0000    1.2500

omega____ theta____ kappa____ phi______ frames

    -      -38.5000  -57.0000  -30.0000 97



#__ type_ start__ end____ width___ exp.time_

 27 omega   17.00   60.00   1.0000    1.2500

omega____ theta____ kappa____ phi______ frames

    -       43.3152   57.0000 -180.0000 43

;
_diffrn_measurement_device 'k-geometry diffractometer'
_diffrn_measurement_device_type 'SuperNova, Dual, Cu at zero, Atlas'
_diffrn_measurement_method 'w scans'
_diffrn_orient_matrix_UB_11 0.1047289000
_diffrn_orient_matrix_UB_12 -0.0111843000
_diffrn_orient_matrix_UB_13 -0.0009703000
_diffrn_orient_matrix_UB_21 0.0253083000
_diffrn_orient_matrix_UB_22 -0.0855352000
_diffrn_orient_matrix_UB_23 -0.0085519000
_diffrn_orient_matrix_UB_31 -0.0050752000
_diffrn_orient_matrix_UB_32 0.0145003000
_diffrn_orient_matrix_UB_33 -0.0614076000
_diffrn_radiation_collimation 'focusing mirrors'
_diffrn_radiation_monochromator mirror
_diffrn_radiation_probe x-ray
_diffrn_radiation_type CuKa
_diffrn_radiation_wavelength 1.54184
_diffrn_reflns_av_R_equivalents 0.0416
_diffrn_reflns_av_unetI/netI 0.0440
_diffrn_reflns_Laue_measured_fraction_full 0.997
_diffrn_reflns_Laue_measured_fraction_max 0.968
_diffrn_reflns_limit_h_max 19
_diffrn_reflns_limit_h_min -18
_diffrn_reflns_limit_k_max 23
_diffrn_reflns_limit_k_min -23
_diffrn_reflns_limit_l_max 21
_diffrn_reflns_limit_l_min -31
_diffrn_reflns_number 64713
_diffrn_reflns_point_group_measured_fraction_full 0.997
_diffrn_reflns_point_group_measured_fraction_max 0.968
_diffrn_reflns_theta_full 67.684
_diffrn_reflns_theta_max 74.776
_diffrn_reflns_theta_min 3.094
_diffrn_source 'microfocus sealed tube'
_diffrn_source_target Cu
_diffrn_source_type 'Agilent Diffraction microfocus tube'
_exptl_absorpt_coefficient_mu 8.776
_exptl_absorpt_correction_T_max 0.444
_exptl_absorpt_correction_T_min 0.116
_exptl_absorpt_correction_type gaussian
_exptl_absorpt_process_details
;

CrysAlisPro, Agilent Technologies,

Version 1.171.37.31 (release 14-01-2014 CrysAlis171 .NET)

(compiled Jan 14 2014,18:38:05)

Numerical absorption correction based on gaussian integration over

			a multifaceted crystal model

Empirical absorption correction using spherical harmonics,

 implemented in SCALE3 ABSPACK scaling algorithm.

;
_exptl_crystal_colour 'dark green'
_exptl_crystal_colour_modifier dark
_exptl_crystal_colour_primary green
_exptl_crystal_density_diffrn 1.329
_exptl_crystal_description plank
_exptl_crystal_F_000 2776
_exptl_crystal_size_max 0.6148
_exptl_crystal_size_mid 0.1607
_exptl_crystal_size_min 0.1377
_refine_diff_density_max 7.034
_refine_diff_density_min -2.772
_refine_diff_density_rms 0.149
_refine_ls_extinction_coef .
_refine_ls_extinction_method none
_refine_ls_goodness_of_fit_ref 0.962
_refine_ls_hydrogen_treatment mixed
_refine_ls_matrix_type full
_refine_ls_number_parameters 1520
_refine_ls_number_reflns 26670
_refine_ls_number_restraints 1514
_refine_ls_restrained_S_all 0.944
_refine_ls_R_factor_all 0.0577
_refine_ls_R_factor_gt 0.0530
_refine_ls_shift/su_max 0.037
_refine_ls_shift/su_mean 0.001
_refine_ls_structure_factor_coef Fsqd
_refine_ls_weighting_details 'w=1/[s^2^(Fo^2^)+(0.0947P)^2^+26.6612P] where P=(Fo^2^+2Fc^2^)/3'
_refine_ls_weighting_scheme calc
_refine_ls_wR_factor_gt 0.1422
_refine_ls_wR_factor_ref 0.1471
_reflns_Friedel_coverage 0.000
_reflns_Friedel_fraction_full .
_reflns_Friedel_fraction_max .
_reflns_number_gt 23895
_reflns_number_total 26670
_reflns_threshold_expression 'I > 2s(I)'
_cod_data_source_file nchem.2279-s6.cif
_cod_data_source_block 5
_cod_depositor_comments
;

2022-12-09
Z value and formula fixed to values more according to usual
chemical conventions.                 miguel
;
_cod_original_formula_sum 'C105 H231 As2 K2 N12 O12 Si6 U2'
_cod_original_formula_weight 2726.63
_cod_original_formula_moiety '2(C51 H112 As K N6 O6 Si3 U), 0.5(C6H14)'
_cod_original_formula_units_Z 2
_cod_original_cell_volume 6705.4(2)
_cod_database_code 1551966
_chemical_oxdiff_formula C102H222As2K2N12O12Si6U2
_chemical_oxdiff_usercomment 'UBMGOJ #13825 SN-216 for BMG/STL in fomblin oil on micromount'
_shelx_space_group_comment
;

The symmetry employed for this shelxl refinement is uniquely defined

by the following loop, which should always be used as a source of

symmetry information in preference to the above space-group names.

They are only intended as comments.

;
_reflns_odcompleteness_completeness 99.73
_reflns_odcompleteness_iscentric 1
_reflns_odcompleteness_theta 66.97
_olex2_refinement_description
;

1. Fixed Uiso

 At 1.2 times of:

  All C(H) groups, All C(H,H) groups

 At 1.5 times of:

  All C(H,H,H) groups, All As(H) groups

2. Restrained distances

 As1-H1

 1.58 with sigma of 0.01

 As2-H2

 1.58 with sigma of 0.01

 As2-H2 sim As1-H1

 with sigma of 0.02

 U1-H1 sim U2-H2

 with sigma of 0.02

 C97-C85 sim C97-C91 sim C85-C91

 with sigma of 0.02

 C102-C96 sim C102-C90 sim C90-C96

 with sigma of 0.02

 C103-C115 sim C103-C109 sim C115-C109 sim C108-C120

 with sigma of 0.02

 C89-C90 sim C103-C104 sim C108-C107 sim C86-C85

 with sigma of 0.02

 O14-C107 sim O7-C86 sim O13-C104 sim O8-C89

 with sigma of 0.02

 O15-C110 sim O12-C101 sim O16-C113 sim O18-C119 sim O11-C98 sim

O9-C92 sim O17-C116 sim O10-

 C95

 with sigma of 0.02

 O15-C111 sim O10-C94 sim O12-C100 sim O16-C112 sim O18-C118 sim

O11-C99 sim O9-C93 sim O17-

 C117

 with sigma of 0.02

 C99-C100 sim C118-C117 sim C94-C93 sim C112-C111

 with sigma of 0.02

 N12-C102 sim N12-C90 sim N12-C96 sim N14-C108 sim N14-C120 sim

N11-C85 sim N11-C97 sim N11-

 C91 sim N13-C103 sim N13-C115 sim N13-C109

 with sigma of 0.02

 C116-C115 sim C110-C109 sim C95-C96 sim C102-C101 sim C120-C119 sim

C97-C98 sim C92-C91

 with sigma of 0.02

 O14-C106 sim O13-C105 sim O8-C88

 with sigma of 0.02

 O7-C87 sim O8-C88 sim O14-C106 sim O13-C105

 with sigma of 0.02

 C88-C87 sim C106-C105

 with sigma of 0.02

3. Uiso/Uaniso restraints and constraints

C65 sim C63 sim C64: within 1.7A with sigma of 0.005 and sigma for terminal

atoms of 0.01

K2 sim C110 sim C101 sim O10 sim O9 sim N11 sim C95 sim O11 sim

C93 sim N14 sim O17 sim O12 sim C97 sim C92 sim O18 sim N13 sim

O8 sim O7 sim C96 sim O14 sim O13 sim C117 sim C100 sim C91 sim

N12 sim C104 sim C90 sim C89 sim C85 sim C103 sim C86 sim C108

sim C107 sim C102 sim C106 sim C115 sim C105 sim C114 sim C119

sim C98 sim C116 sim O15 sim C113 sim C111 sim C109 sim C99 sim

C120 sim C88 sim O16 sim C94 sim C118 sim C112 sim C87: within 1.7A

with sigma of 0.005 and sigma for terminal atoms of 0.01

4. Rigid body (RIGU) restrains

 C65, C63, C64

 with sigma for 1-2 distances of 0.004 and sigma for 1-3 distances of 0.004

 K2, C110, C101, O10, O9, N11, C95, O11, C93, N14, O17, O12, C97, C92, O18,

 N13, O8, O7, C96, O14, O13, C117, C100, C91, N12, C104, C90, C89, C85, C103,

 C86, C108, C107, C102, C106, C115, C105, C114, C119, C98, C116, O15, C113,

 C111, C109, C99, C120, C88, O16, C94, C118, C112, C87

 with sigma for 1-2 distances of 0.004 and sigma for 1-3 distances of 0.004

5. Others

 Sof(N13)=Sof(C103)=Sof(H10G)=Sof(H10H)=Sof(C104)=Sof(H10I)=Sof(H10J)=Sof(O13)=

 Sof(C105)=Sof(H10K)=Sof(H10L)=Sof(C106)=Sof(H10M)=Sof(H10N)=Sof(O14)=Sof(C107)=

 Sof(H10O)=Sof(H10P)=Sof(C108)=Sof(H10Q)=Sof(H10R)=Sof(C109)=Sof(H10S)=

 Sof(H10T)=Sof(C110)=Sof(H11A)=Sof(H11B)=Sof(O15)=Sof(C111)=Sof(H11C)=Sof(H11D)=

 Sof(C112)=Sof(H11E)=Sof(H11F)=Sof(O16)=Sof(C113)=Sof(H11G)=Sof(H11H)=Sof(C114)=

 Sof(H11I)=Sof(H11J)=Sof(C115)=Sof(H11K)=Sof(H11L)=Sof(C116)=Sof(H11M)=

 Sof(H11N)=Sof(O17)=Sof(C117)=Sof(H11O)=Sof(H11P)=Sof(C118)=Sof(H11Q)=Sof(H11R)=

 Sof(O18)=Sof(C119)=Sof(H11S)=Sof(H11T)=Sof(C120)=Sof(H12A)=Sof(H12B)=Sof(N14)=

 1-FVAR(1)

 Sof(N11)=Sof(C85)=Sof(H85A)=Sof(H85B)=Sof(C86)=Sof(H86A)=Sof(H86B)=Sof(O7)=

 Sof(C87)=Sof(H87A)=Sof(H87B)=Sof(C88)=Sof(H88A)=Sof(H88B)=Sof(O8)=Sof(C89)=

 Sof(H89A)=Sof(H89B)=Sof(C90)=Sof(H90A)=Sof(H90B)=Sof(C91)=Sof(H91A)=Sof(H91B)=

 Sof(C92)=Sof(H92A)=Sof(H92B)=Sof(O9)=Sof(C93)=Sof(H93A)=Sof(H93B)=Sof(C94)=

 Sof(H94A)=Sof(H94B)=Sof(O10)=Sof(C95)=Sof(H95A)=Sof(H95B)=Sof(C96)=Sof(H96A)=

 Sof(H96B)=Sof(C97)=Sof(H97A)=Sof(H97B)=Sof(C98)=Sof(H98A)=Sof(H98B)=Sof(O11)=

 Sof(C99)=Sof(H99A)=Sof(H99B)=Sof(C100)=Sof(H10A)=Sof(H10B)=Sof(O12)=Sof(C101)=

 Sof(H10C)=Sof(H10D)=Sof(C102)=Sof(H10E)=Sof(H10F)=Sof(N12)=FVAR(1)

6.a Ternary CH refined with riding coordinates:

 C2(H2A), C4(H4), C7(H7), C12(H12), C15(H15), C18(H18), C23(H23), C26(H26),

 C29(H29), C52(H52), C55(H55), C58(H58), C63(H63), C66(H66), C69(H69), C74(H74),

  C77(H77), C80(H80)

6.b Secondary CH2 refined with riding coordinates:

 C10(H10U,H10V), C11(H11U,H11V), C21(H21A,H21B), C22(H22A,H22B), C32(H32A,

 H32B), C33(H33A,H33B), C34(H34A,H34B), C35(H35A,H35B), C36(H36A,H36B),

 C37(H37A,H37B), C38(H38A,H38B), C39(H39A,H39B), C40(H40A,H40B), C41(H41A,H41B),

  C42(H42A,H42B), C43(H43A,H43B), C44(H44A,H44B), C45(H45A,H45B), C46(H46A,

 H46B), C47(H47A,H47B), C48(H48A,H48B), C49(H49A,H49B), C50(H50A,H50B),

 C51(H51A,H51B), C61(H61A,H61B), C62(H62A,H62B), C72(H72A,H72B), C73(H73A,H73B),

  C83(H83A,H83B), C84(H84A,H84B), C85(H85A,H85B), C86(H86A,H86B), C87(H87A,

 H87B), C88(H88A,H88B), C89(H89A,H89B), C90(H90A,H90B), C91(H91A,H91B),

 C92(H92A,H92B), C93(H93A,H93B), C94(H94A,H94B), C95(H95A,H95B), C96(H96A,H96B),

  C97(H97A,H97B), C98(H98A,H98B), C99(H99A,H99B), C100(H10A,H10B), C101(H10C,

 H10D), C102(H10E,H10F), C103(H10G,H10H), C104(H10I,H10J), C105(H10K,H10L),

 C106(H10M,H10N), C107(H10O,H10P), C108(H10Q,H10R), C109(H10S,H10T), C110(H11A,

 H11B), C111(H11C,H11D), C112(H11E,H11F), C113(H11G,H11H), C114(H11I,H11J),

 C115(H11K,H11L), C116(H11M,H11N), C117(H11O,H11P), C118(H11Q,H11R), C119(H11S,

 H11T), C120(H12A,H12B)

6.c Idealised Me refined as rotating group:

 C1(H1A,H1B,H1C), C3(H3A,H3B,H3C), C5(H5A,H5B,H5C), C6(H6A,H6B,H6C), C8(H8A,

 H8B,H8C), C9(H9A,H9B,H9C), C13(H13A,H13B,H13C), C14(H14A,H14B,H14C), C16(H16A,

 H16B,H16C), C17(H17A,H17B,H17C), C19(H19A,H19B,H19C), C20(H20A,H20B,H20C),

 C24(H24A,H24B,H24C), C25(H25A,H25B,H25C), C27(H27A,H27B,H27C), C28(H28A,H28B,

 H28C), C30(H30A,H30B,H30C), C31(H31A,H31B,H31C), C53(H53A,H53B,H53C), C54(H54A,

 H54B,H54C), C56(H56A,H56B,H56C), C57(H57A,H57B,H57C), C59(H59A,H59B,H59C),

 C60(H60A,H60B,H60C), C64(H64A,H64B,H64C), C65(H65A,H65B,H65C), C67(H67A,H67B,

 H67C), C68(H68A,H68B,H68C), C70(H70A,H70B,H70C), C71(H71A,H71B,H71C), C75(H75A,

 H75B,H75C), C76(H76A,H76B,H76C), C78(H78A,H78B,H78C), C79(H79A,H79B,H79C),

 C81(H81A,H81B,H81C), C82(H82A,H82B,H82C)

;

loop_
_space_group_symop_operation_xyz
'x, y, z'
'-x, -y, -z'

loop_
_atom_site_label
_atom_site_type_symbol
_atom_site_fract_x
_atom_site_fract_y
_atom_site_fract_z
_atom_site_U_iso_or_equiv
_atom_site_adp_type
_atom_site_occupancy
_atom_site_site_symmetry_order
_atom_site_calc_flag
_atom_site_refinement_flags_posn
_atom_site_refinement_flags_adp
_atom_site_refinement_flags_occupancy
_atom_site_disorder_assembly
_atom_site_disorder_group
U1 U -0.12924(2) -0.17288(2) 0.38576(2) 0.02475(6) Uani 1 1 d . . . . .
As1 As -0.24649(5) -0.25268(4) 0.40375(3) 0.04381(17) Uani 1 1 d D . . . .
H1 H -0.317(4) -0.176(2) 0.426(3) 0.066 Uiso 1 1 d DR . . . .
N1 N -0.2082(4) -0.0657(3) 0.33538(18) 0.0313(10) Uani 1 1 d . . . . .
Si1 Si -0.32421(11) -0.00506(9) 0.33174(6) 0.0341(3) Uani 1 1 d . . . . .
C1 C -0.4182(8) 0.1544(5) 0.3026(5) 0.085(3) Uani 1 1 d . . . . .
H1A H -0.4732 0.1529 0.3224 0.127 Uiso 1 1 calc GR . . . .
H1B H -0.4223 0.1416 0.2650 0.127 Uiso 1 1 calc GR . . . .
H1C H -0.4160 0.2055 0.3039 0.127 Uiso 1 1 calc GR . . . .
C2 C -0.3309(6) 0.0980(4) 0.3277(3) 0.0543(18) Uani 1 1 d . . . . .
H2A H -0.2794 0.0975 0.3025 0.065 Uiso 1 1 calc R . . . .
C3 C -0.3084(6) 0.1281(4) 0.3797(3) 0.0537(18) Uani 1 1 d . . . . .
H3A H -0.2482 0.0933 0.3937 0.081 Uiso 1 1 calc GR . . . .
H3B H -0.3576 0.1323 0.4062 0.081 Uiso 1 1 calc GR . . . .
H3C H -0.3048 0.1783 0.3726 0.081 Uiso 1 1 calc GR . . . .
C4 C -0.3847(4) -0.0193(4) 0.2685(2) 0.0403(14) Uani 1 1 d . . . . .
H4 H -0.4463 0.0237 0.2657 0.048 Uiso 1 1 calc R . . . .
C5 C -0.4050(5) -0.0928(4) 0.2711(3) 0.0466(16) Uani 1 1 d . . . . .
H5A H -0.4469 -0.0915 0.3014 0.070 Uiso 1 1 calc GR . . . .
H5B H -0.3462 -0.1362 0.2759 0.070 Uiso 1 1 calc GR . . . .
H5C H -0.4350 -0.0978 0.2375 0.070 Uiso 1 1 calc GR . . . .
C6 C -0.3289(5) -0.0164(5) 0.2171(3) 0.0536(18) Uani 1 1 d . . . . .
H6A H -0.2690 -0.0593 0.2178 0.080 Uiso 1 1 calc GR . . . .
H6B H -0.3172 0.0313 0.2154 0.080 Uiso 1 1 calc GR . . . .
H6C H -0.3648 -0.0194 0.1855 0.080 Uiso 1 1 calc GR . . . .
C7 C -0.3911(4) -0.0275(4) 0.3909(2) 0.0376(13) Uani 1 1 d . . . . .
H7 H -0.3855 -0.0814 0.3866 0.045 Uiso 1 1 calc R . . . .
C8 C -0.3516(5) -0.0249(4) 0.4466(2) 0.0428(15) Uani 1 1 d . . . . .
H8A H -0.3562 0.0272 0.4536 0.064 Uiso 1 1 calc GR . . . .
H8B H -0.2858 -0.0588 0.4482 0.064 Uiso 1 1 calc GR . . . .
H8C H -0.3875 -0.0413 0.4739 0.064 Uiso 1 1 calc GR . . . .
C9 C -0.4970(5) 0.0194(5) 0.3897(3) 0.0549(19) Uani 1 1 d . . . . .
H9A H -0.5230 0.0132 0.3551 0.082 Uiso 1 1 calc GR . . . .
H9B H -0.5072 0.0731 0.3943 0.082 Uiso 1 1 calc GR . . . .
H9C H -0.5280 0.0016 0.4190 0.082 Uiso 1 1 calc GR . . . .
C10 C -0.1415(4) -0.0467(4) 0.2990(2) 0.0359(13) Uani 1 1 d . . . . .
H10U H -0.1764 -0.0036 0.2746 0.043 Uiso 1 1 calc R . . . .
H10V H -0.1075 -0.0908 0.2768 0.043 Uiso 1 1 calc R . . . .
C11 C -0.0723(4) -0.0257(4) 0.3317(2) 0.0371(13) Uani 1 1 d . . . . .
H11U H -0.0292 -0.0117 0.3073 0.045 Uiso 1 1 calc R . . . .
H11V H -0.1061 0.0187 0.3539 0.045 Uiso 1 1 calc R . . . .
N2 N -0.0851(3) -0.1372(2) 0.46563(16) 0.0245(8) Uani 1 1 d . . . . .
Si2 Si -0.06738(10) -0.17833(8) 0.52964(5) 0.0254(3) Uani 1 1 d . . . . .
C12 C 0.0417(4) -0.1679(3) 0.5611(2) 0.0327(12) Uani 1 1 d . . . . .
H12 H 0.0339 -0.1134 0.5548 0.039 Uiso 1 1 calc R . . . .
C13 C 0.0518(5) -0.1814(5) 0.6216(3) 0.0536(19) Uani 1 1 d . . . . .
H13A H 0.0621 -0.2347 0.6303 0.080 Uiso 1 1 calc GR . . . .
H13B H -0.0055 -0.1488 0.6393 0.080 Uiso 1 1 calc GR . . . .
H13C H 0.1051 -0.1694 0.6341 0.080 Uiso 1 1 calc GR . . . .
C14 C 0.1336(4) -0.2137(4) 0.5333(3) 0.0426(14) Uani 1 1 d . . . . .
H14A H 0.1253 -0.2077 0.4942 0.064 Uiso 1 1 calc GR . . . .
H14B H 0.1517 -0.2674 0.5439 0.064 Uiso 1 1 calc GR . . . .
H14C H 0.1828 -0.1952 0.5441 0.064 Uiso 1 1 calc GR . . . .
C15 C -0.1691(4) -0.1321(3) 0.5773(2) 0.0303(11) Uani 1 1 d . . . . .
H15 H -0.1458 -0.1478 0.6149 0.036 Uiso 1 1 calc R . . . .
C16 C -0.2032(4) -0.0448(3) 0.5732(2) 0.0373(13) Uani 1 1 d . . . . .
H16A H -0.2284 -0.0275 0.5371 0.056 Uiso 1 1 calc GR . . . .
H16B H -0.1506 -0.0283 0.5798 0.056 Uiso 1 1 calc GR . . . .
H16C H -0.2523 -0.0231 0.6000 0.056 Uiso 1 1 calc GR . . . .
C17 C -0.2517(4) -0.1580(4) 0.5687(3) 0.0378(13) Uani 1 1 d . . . . .
H17A H -0.2329 -0.2121 0.5784 0.057 Uiso 1 1 calc GR . . . .
H17B H -0.2706 -0.1498 0.5308 0.057 Uiso 1 1 calc GR . . . .
H17C H -0.3043 -0.1287 0.5914 0.057 Uiso 1 1 calc GR . . . .
C18 C -0.0565(4) -0.2814(3) 0.5244(2) 0.0316(11) Uani 1 1 d . . . . .
H18 H -0.1182 -0.2798 0.5105 0.038 Uiso 1 1 calc R . . . .
C19 C 0.0168(5) -0.3288(3) 0.4845(2) 0.0385(13) Uani 1 1 d . . . . .
H19A H 0.0796 -0.3358 0.4976 0.058 Uiso 1 1 calc GR . . . .
H19B H 0.0068 -0.3026 0.4493 0.058 Uiso 1 1 calc GR . . . .
H19C H 0.0110 -0.3785 0.4812 0.058 Uiso 1 1 calc GR . . . .
C20 C -0.0439(5) -0.3224(4) 0.5792(2) 0.0409(14) Uani 1 1 d . . . . .
H20A H -0.0912 -0.2915 0.6042 0.061 Uiso 1 1 calc GR . . . .
H20B H 0.0187 -0.3306 0.5931 0.061 Uiso 1 1 calc GR . . . .
H20C H -0.0511 -0.3715 0.5754 0.061 Uiso 1 1 calc GR . . . .
C21 C -0.0762(4) -0.0621(3) 0.4586(2) 0.0297(11) Uani 1 1 d . . . . .
H21A H -0.0635 -0.0446 0.4938 0.036 Uiso 1 1 calc R . . . .
H21B H -0.1355 -0.0246 0.4444 0.036 Uiso 1 1 calc R . . . .
C22 C 0.0035(4) -0.0676(3) 0.4196(2) 0.0340(12) Uani 1 1 d . . . . .
H22A H 0.0108 -0.0178 0.4158 0.041 Uiso 1 1 calc R . . . .
H22B H 0.0629 -0.1052 0.4337 0.041 Uiso 1 1 calc R . . . .
N3 N 0.0039(3) -0.2442(3) 0.33987(18) 0.0290(9) Uani 1 1 d . . . . .
Si3 Si 0.02688(11) -0.31343(9) 0.29219(6) 0.0303(3) Uani 1 1 d . . . . .
C23 C 0.1064(5) -0.2980(4) 0.2369(2) 0.0401(14) Uani 1 1 d . . . . .
H23 H 0.1531 -0.2814 0.2555 0.048 Uiso 1 1 calc R . . . .
C24 C 0.1633(6) -0.3691(5) 0.2066(3) 0.0541(18) Uani 1 1 d . . . . .
H24A H 0.1207 -0.3887 0.1884 0.081 Uiso 1 1 calc GR . . . .
H24B H 0.2025 -0.4078 0.2321 0.081 Uiso 1 1 calc GR . . . .
H24C H 0.2032 -0.3564 0.1798 0.081 Uiso 1 1 calc GR . . . .
C25 C 0.0563(6) -0.2345(5) 0.1964(3) 0.0528(18) Uani 1 1 d . . . . .
H25A H 0.0145 -0.1905 0.2155 0.079 Uiso 1 1 calc GR . . . .
H25B H 0.0195 -0.2522 0.1717 0.079 Uiso 1 1 calc GR . . . .
H25C H 0.1025 -0.2201 0.1758 0.079 Uiso 1 1 calc GR . . . .
C26 C 0.0889(4) -0.4128(3) 0.3222(2) 0.0333(12) Uani 1 1 d . . . . .
H26 H 0.1116 -0.4478 0.2915 0.040 Uiso 1 1 calc R . . . .
C27 C 0.1749(5) -0.4188(4) 0.3555(3) 0.0409(14) Uani 1 1 d . . . . .
H27A H 0.1551 -0.3861 0.3867 0.061 Uiso 1 1 calc GR . . . .
H27B H 0.2178 -0.4024 0.3333 0.061 Uiso 1 1 calc GR . . . .
H27C H 0.2068 -0.4715 0.3679 0.061 Uiso 1 1 calc GR . . . .
C28 C 0.0229(5) -0.4417(4) 0.3561(2) 0.0393(14) Uani 1 1 d . . . . .
H28A H -0.0212 -0.4522 0.3322 0.059 Uiso 1 1 calc GR . . . .
H28B H -0.0119 -0.4029 0.3816 0.059 Uiso 1 1 calc GR . . . .
H28C H 0.0598 -0.4883 0.3759 0.059 Uiso 1 1 calc GR . . . .
C29 C -0.0882(4) -0.3114(3) 0.2634(2) 0.0342(12) Uani 1 1 d . . . . .
H29 H -0.1222 -0.3253 0.2940 0.041 Uiso 1 1 calc R . . . .
C30 C -0.1547(5) -0.2354(4) 0.2408(3) 0.0433(15) Uani 1 1 d . . . . .
H30A H -0.1258 -0.2198 0.2095 0.065 Uiso 1 1 calc GR . . . .
H30B H -0.1677 -0.1970 0.2685 0.065 Uiso 1 1 calc GR . . . .
H30C H -0.2134 -0.2406 0.2299 0.065 Uiso 1 1 calc GR . . . .
C31 C -0.0728(5) -0.3735(4) 0.2212(3) 0.0445(15) Uani 1 1 d . . . . .
H31A H -0.0327 -0.4227 0.2366 0.067 Uiso 1 1 calc GR . . . .
H31B H -0.0426 -0.3612 0.1892 0.067 Uiso 1 1 calc GR . . . .
H31C H -0.1333 -0.3758 0.2112 0.067 Uiso 1 1 calc GR . . . .
C32 C 0.0837(4) -0.2238(3) 0.3567(2) 0.0325(12) Uani 1 1 d . . . . .
H32A H 0.1420 -0.2580 0.3399 0.039 Uiso 1 1 calc R . . . .
H32B H 0.0910 -0.2299 0.3963 0.039 Uiso 1 1 calc R . . . .
C33 C 0.0673(4) -0.1422(3) 0.3398(2) 0.0338(12) Uani 1 1 d . . . . .
H33A H 0.1220 -0.1294 0.3497 0.041 Uiso 1 1 calc R . . . .
H33B H 0.0591 -0.1358 0.3003 0.041 Uiso 1 1 calc R . . . .
N4 N -0.0179(3) -0.0911(3) 0.36710(18) 0.0300(9) Uani 1 1 d . . . . .
K1 K -0.41494(9) -0.35044(8) 0.41039(5) 0.0375(3) Uani 1 1 d . . . . .
N5 N -0.5984(4) -0.2185(4) 0.4214(3) 0.0494(14) Uani 1 1 d . . . . .
C34 C -0.6811(5) -0.2399(5) 0.4155(3) 0.0546(19) Uani 1 1 d . . . . .
H34A H -0.6927 -0.2429 0.3767 0.066 Uiso 1 1 calc R . . . .
H34B H -0.7362 -0.1995 0.4305 0.066 Uiso 1 1 calc R . . . .
C35 C -0.6717(5) -0.3139(5) 0.4427(4) 0.059(2) Uani 1 1 d . . . . .
H35A H -0.6568 -0.3126 0.4812 0.071 Uiso 1 1 calc R . . . .
H35B H -0.7317 -0.3222 0.4404 0.071 Uiso 1 1 calc R . . . .
O1 O -0.5998(3) -0.3743(3) 0.4180(2) 0.0509(12) Uani 1 1 d . . . . .
C36 C -0.5960(6) -0.4450(6) 0.4394(4) 0.071(3) Uani 1 1 d . . . . .
H36A H -0.6573 -0.4505 0.4346 0.085 Uiso 1 1 calc R . . . .
H36B H -0.5826 -0.4481 0.4785 0.085 Uiso 1 1 calc R . . . .
C37 C -0.5216(6) -0.5072(5) 0.4118(5) 0.072(2) Uani 1 1 d . . . . .
H37A H -0.5234 -0.5569 0.4242 0.086 Uiso 1 1 calc R . . . .
H37B H -0.5325 -0.5019 0.3724 0.086 Uiso 1 1 calc R . . . .
O2 O -0.4319(3) -0.5035(3) 0.4236(2) 0.0565(13) Uani 1 1 d . . . . .
C38 C -0.3573(6) -0.5643(5) 0.4016(4) 0.062(2) Uani 1 1 d . . . . .
H38A H -0.3607 -0.5606 0.3618 0.074 Uiso 1 1 calc R . . . .
H38B H -0.3624 -0.6132 0.4133 0.074 Uiso 1 1 calc R . . . .
C39 C -0.2651(5) -0.5619(4) 0.4199(4) 0.058(2) Uani 1 1 d . . . . .
H39A H -0.2629 -0.5647 0.4597 0.070 Uiso 1 1 calc R . . . .
H39B H -0.2137 -0.6068 0.4065 0.070 Uiso 1 1 calc R . . . .
C40 C -0.5970(6) -0.1621(5) 0.3792(4) 0.062(2) Uani 1 1 d . . . . .
H40A H -0.5509 -0.1393 0.3895 0.075 Uiso 1 1 calc R . . . .
H40B H -0.6594 -0.1209 0.3778 0.075 Uiso 1 1 calc R . . . .
C41 C -0.5729(6) -0.1939(5) 0.3239(3) 0.062(2) Uani 1 1 d . . . . .
H41A H -0.6174 -0.2180 0.3133 0.074 Uiso 1 1 calc R . . . .
H41B H -0.5777 -0.1524 0.2975 0.074 Uiso 1 1 calc R . . . .
O3 O -0.4808(4) -0.2480(3) 0.3240(2) 0.0553(13) Uani 1 1 d . . . . .
C42 C -0.4481(7) -0.2733(5) 0.2726(3) 0.062(2) Uani 1 1 d . . . . .
H42A H -0.4590 -0.2293 0.2475 0.074 Uiso 1 1 calc R . . . .
H42B H -0.4823 -0.3046 0.2589 0.074 Uiso 1 1 calc R . . . .
C43 C -0.3458(6) -0.3193(5) 0.2757(3) 0.059(2) Uani 1 1 d . . . . .
H43A H -0.3203 -0.3322 0.2390 0.071 Uiso 1 1 calc R . . . .
H43B H -0.3125 -0.2894 0.2925 0.071 Uiso 1 1 calc R . . . .
O4 O -0.3312(4) -0.3875(3) 0.3070(2) 0.0521(12) Uani 1 1 d . . . . .
C44 C -0.2341(6) -0.4272(5) 0.3151(3) 0.0548(18) Uani 1 1 d . . . . .
H44A H -0.2077 -0.3962 0.3364 0.066 Uiso 1 1 calc R . . . .
H44B H -0.2014 -0.4368 0.2799 0.066 Uiso 1 1 calc R . . . .
C45 C -0.2193(6) -0.5015(4) 0.3445(4) 0.059(2) Uani 1 1 d . . . . .
H45A H -0.2539 -0.5285 0.3255 0.071 Uiso 1 1 calc R . . . .
H45B H -0.1519 -0.5333 0.3433 0.071 Uiso 1 1 calc R . . . .
C46 C -0.6001(6) -0.1872(5) 0.4745(4) 0.065(2) Uani 1 1 d . . . . .
H46A H -0.6293 -0.2128 0.5004 0.078 Uiso 1 1 calc R . . . .
H46B H -0.6396 -0.1326 0.4730 0.078 Uiso 1 1 calc R . . . .
C47 C -0.5033(5) -0.1962(5) 0.4949(3) 0.0562(19) Uani 1 1 d . . . . .
H47A H -0.4679 -0.1807 0.4663 0.067 Uiso 1 1 calc R . . . .
H47B H -0.5089 -0.1637 0.5263 0.067 Uiso 1 1 calc R . . . .
O5 O -0.4561(3) -0.2735(3) 0.51007(19) 0.0467(11) Uani 1 1 d . . . . .
C48 C -0.3697(5) -0.2832(5) 0.5357(3) 0.0485(16) Uani 1 1 d . . . . .
H48A H -0.3820 -0.2574 0.5706 0.058 Uiso 1 1 calc R . . . .
H48B H -0.3334 -0.2599 0.5129 0.058 Uiso 1 1 calc R . . . .
C49 C -0.3148(5) -0.3653(5) 0.5447(3) 0.0513(17) Uani 1 1 d . . . . .
H49A H -0.2565 -0.3718 0.5645 0.062 Uiso 1 1 calc R . . . .
H49B H -0.3517 -0.3890 0.5666 0.062 Uiso 1 1 calc R . . . .
O6 O -0.2927(3) -0.4006(3) 0.4944(2) 0.0514(12) Uani 1 1 d . . . . .
C50 C -0.2061(5) -0.4610(5) 0.4914(3) 0.0553(18) Uani 1 1 d . . . . .
H50A H -0.2104 -0.5067 0.5100 0.066 Uiso 1 1 calc R . . . .
H50B H -0.1573 -0.4475 0.5095 0.066 Uiso 1 1 calc R . . . .
C51 C -0.1799(5) -0.4776(4) 0.4334(4) 0.0555(19) Uani 1 1 d . . . . .
H51A H -0.1685 -0.4335 0.4167 0.067 Uiso 1 1 calc R . . . .
H51B H -0.1204 -0.5218 0.4320 0.067 Uiso 1 1 calc R . . . .
N6 N -0.2498(4) -0.4936(3) 0.4013(3) 0.0484(14) Uani 1 1 d . . . . .
U2 U 0.21371(2) 0.17550(2) 0.11689(2) 0.03334(7) Uani 1 1 d . . . . .
As2 As 0.02268(6) 0.23811(5) 0.10760(3) 0.0533(2) Uani 1 1 d D . . . .
H2 H 0.041(5) 0.305(3) 0.075(3) 0.080 Uiso 1 1 d DR . . . .
N7 N 0.2685(4) 0.2578(3) 0.1595(2) 0.0395(11) Uani 1 1 d . . . . .
Si4 Si 0.22184(13) 0.32779(10) 0.20668(6) 0.0377(4) Uani 1 1 d . . . . .
C52 C 0.1842(6) 0.4279(4) 0.1755(3) 0.0459(16) Uani 1 1 d . . . . .
H52 H 0.1710 0.4637 0.2060 0.055 Uiso 1 1 calc R . . . .
C53 C 0.2617(7) 0.4401(6) 0.1422(4) 0.067(2) Uani 1 1 d . . . . .
H53A H 0.2720 0.4103 0.1096 0.100 Uiso 1 1 calc GR . . . .
H53B H 0.3195 0.4239 0.1634 0.100 Uiso 1 1 calc GR . . . .
H53C H 0.2434 0.4941 0.1322 0.100 Uiso 1 1 calc GR . . . .
C54 C 0.0934(6) 0.4502(4) 0.1425(3) 0.0496(17) Uani 1 1 d . . . . .
H54A H 0.0413 0.4519 0.1664 0.074 Uiso 1 1 calc GR . . . .
H54B H 0.1007 0.4125 0.1149 0.074 Uiso 1 1 calc GR . . . .
H54C H 0.0803 0.5002 0.1252 0.074 Uiso 1 1 calc GR . . . .
C55 C 0.3131(6) 0.3215(5) 0.2607(3) 0.060(2) Uani 1 1 d . . . . .
H55 H 0.3743 0.3079 0.2414 0.071 Uiso 1 1 calc R . . . .
C56 C 0.2995(7) 0.3952(6) 0.2896(4) 0.076(3) Uani 1 1 d . . . . .
H56A H 0.2414 0.4100 0.3106 0.114 Uiso 1 1 calc GR . . . .
H56B H 0.2958 0.4355 0.2630 0.114 Uiso 1 1 calc GR . . . .
H56C H 0.3525 0.3873 0.3137 0.114 Uiso 1 1 calc GR . . . .
C57 C 0.3254(7) 0.2585(6) 0.3021(3) 0.076(3) Uani 1 1 d . . . . .
H57A H 0.3374 0.2106 0.2839 0.114 Uiso 1 1 calc GR . . . .
H57B H 0.2683 0.2705 0.3239 0.114 Uiso 1 1 calc GR . . . .
H57C H 0.3784 0.2537 0.3255 0.114 Uiso 1 1 calc GR . . . .
C58 C 0.1127(5) 0.3182(3) 0.2364(2) 0.0379(13) Uani 1 1 d . . . . .
H58 H 0.0673 0.3278 0.2060 0.045 Uiso 1 1 calc R . . . .
C59 C 0.0661(6) 0.3801(4) 0.2777(3) 0.0483(16) Uani 1 1 d . . . . .
H59A H 0.0574 0.4302 0.2615 0.072 Uiso 1 1 calc GR . . . .
H59B H 0.1063 0.3714 0.3095 0.072 Uiso 1 1 calc GR . . . .
H59C H 0.0052 0.3783 0.2883 0.072 Uiso 1 1 calc GR . . . .
C60 C 0.1238(6) 0.2396(4) 0.2608(3) 0.0519(18) Uani 1 1 d . . . . .
H60A H 0.1632 0.2295 0.2930 0.078 Uiso 1 1 calc GR . . . .
H60B H 0.1533 0.2006 0.2343 0.078 Uiso 1 1 calc GR . . . .
H60C H 0.0621 0.2386 0.2705 0.078 Uiso 1 1 calc GR . . . .
C61 C 0.3651(5) 0.2449(5) 0.1412(3) 0.0502(17) Uani 1 1 d . . . . .
H61A H 0.3874 0.2824 0.1574 0.060 Uiso 1 1 calc R . . . .
H61B H 0.3660 0.2516 0.1016 0.060 Uiso 1 1 calc R . . . .
C62 C 0.4296(5) 0.1645(5) 0.1577(3) 0.056(2) Uani 1 1 d . . . . .
H62A H 0.4947 0.1568 0.1467 0.067 Uiso 1 1 calc R . . . .
H62B H 0.4284 0.1579 0.1974 0.067 Uiso 1 1 calc R . . . .
N8 N 0.2881(4) 0.1447(3) 0.03505(19) 0.0409(12) Uani 1 1 d . . . . .
Si5 Si 0.26332(13) 0.18571(11) -0.02907(6) 0.0417(4) Uani 1 1 d . . . . .
C63 C 0.3764(7) 0.1855(8) -0.0631(3) 0.081(3) Uani 1 1 d . . . . .
H63 H 0.4244 0.1337 -0.0564 0.098 Uiso 1 1 calc R . . . .
C64 C 0.4139(8) 0.2406(8) -0.0384(4) 0.089(3) Uani 1 1 d . . . . .
H64A H 0.4091 0.2374 0.0009 0.134 Uiso 1 1 calc GR . . . .
H64B H 0.3773 0.2923 -0.0512 0.134 Uiso 1 1 calc GR . . . .
H64C H 0.4796 0.2278 -0.0487 0.134 Uiso 1 1 calc GR . . . .
C65 C 0.3707(8) 0.1986(8) -0.1242(3) 0.091(3) Uani 1 1 d . . . . .
H65A H 0.3310 0.2513 -0.1327 0.136 Uiso 1 1 calc GR . . . .
H65B H 0.3438 0.1643 -0.1402 0.136 Uiso 1 1 calc GR . . . .
H65C H 0.4336 0.1885 -0.1387 0.136 Uiso 1 1 calc GR . . . .
C66 C 0.1694(6) 0.2833(4) -0.0227(3) 0.0488(16) Uani 1 1 d . . . . .
H66 H 0.1133 0.2747 -0.0075 0.059 Uiso 1 1 calc R . . . .
C67 C 0.1904(8) 0.3369(5) 0.0156(3) 0.065(2) Uani 1 1 d . . . . .
H67A H 0.2450 0.3477 0.0026 0.098 Uiso 1 1 calc GR . . . .
H67B H 0.2035 0.3129 0.0516 0.098 Uiso 1 1 calc GR . . . .
H67C H 0.1362 0.3844 0.0173 0.098 Uiso 1 1 calc GR . . . .
C68 C 0.1386(8) 0.3240(5) -0.0779(3) 0.069(3) Uani 1 1 d . . . . .
H68A H 0.1219 0.2905 -0.1017 0.104 Uiso 1 1 calc GR . . . .
H68B H 0.1902 0.3366 -0.0939 0.104 Uiso 1 1 calc GR . . . .
H68C H 0.0842 0.3707 -0.0730 0.104 Uiso 1 1 calc GR . . . .
C69 C 0.2139(5) 0.1316(4) -0.0757(2) 0.0467(16) Uani 1 1 d . . . . .
H69 H 0.2173 0.1511 -0.1132 0.056 Uiso 1 1 calc R . . . .
C70 C 0.2716(6) 0.0466(5) -0.0742(3) 0.059(2) Uani 1 1 d . . . . .
H70A H 0.2670 0.0252 -0.0384 0.088 Uiso 1 1 calc GR . . . .
H70B H 0.3372 0.0386 -0.0821 0.088 Uiso 1 1 calc GR . . . .
H70C H 0.2476 0.0215 -0.1011 0.088 Uiso 1 1 calc GR . . . .
C71 C 0.1115(6) 0.1435(5) -0.0641(3) 0.0564(19) Uani 1 1 d . . . . .
H71A H 0.0723 0.1964 -0.0725 0.085 Uiso 1 1 calc GR . . . .
H71B H 0.1043 0.1320 -0.0260 0.085 Uiso 1 1 calc GR . . . .
H71C H 0.0921 0.1098 -0.0863 0.085 Uiso 1 1 calc GR . . . .
C72 C 0.3722(5) 0.0736(5) 0.0418(3) 0.057(2) Uani 1 1 d . . . . .
H72A H 0.4014 0.0575 0.0063 0.069 Uiso 1 1 calc R . . . .
H72B H 0.3533 0.0325 0.0574 0.069 Uiso 1 1 calc R . . . .
C73 C 0.4413(6) 0.0876(5) 0.0783(3) 0.061(2) Uani 1 1 d . . . . .
H73A H 0.4984 0.0413 0.0814 0.073 Uiso 1 1 calc R . . . .
H73B H 0.4595 0.1292 0.0629 0.073 Uiso 1 1 calc R . . . .
N9 N 0.2467(5) 0.0666(3) 0.1681(2) 0.0449(14) Uani 1 1 d . . . . .
Si6 Si 0.19602(17) -0.00239(10) 0.17503(7) 0.0497(5) Uani 1 1 d . . . . .
C74 C 0.2907(8) -0.1017(5) 0.1800(4) 0.070(3) Uani 1 1 d . . . . .
H74 H 0.3409 -0.0972 0.2035 0.084 Uiso 1 1 calc R . . . .
C75 C 0.3377(8) -0.1309(5) 0.1264(5) 0.086(3) Uani 1 1 d . . . . .
H75A H 0.3665 -0.0960 0.1116 0.128 Uiso 1 1 calc GR . . . .
H75B H 0.2907 -0.1342 0.1012 0.128 Uiso 1 1 calc GR . . . .
H75C H 0.3859 -0.1814 0.1321 0.128 Uiso 1 1 calc GR . . . .
C76 C 0.2586(9) -0.1629(5) 0.2076(5) 0.084(3) Uani 1 1 d . . . . .
H76A H 0.2103 -0.1706 0.1856 0.126 Uiso 1 1 calc GR . . . .
H76B H 0.2330 -0.1460 0.2433 0.126 Uiso 1 1 calc GR . . . .
H76C H 0.3122 -0.2108 0.2113 0.126 Uiso 1 1 calc GR . . . .
C77 C 0.1217(7) 0.0098(4) 0.2383(3) 0.059(2) Uani 1 1 d . . . . .
H77 H 0.1022 -0.0352 0.2418 0.071 Uiso 1 1 calc R . . . .
C78 C 0.1751(9) 0.0114(6) 0.2891(3) 0.082(3) Uani 1 1 d . . . . .
H78A H 0.1904 0.0574 0.2886 0.122 Uiso 1 1 calc GR . . . .
H78B H 0.2330 -0.0334 0.2909 0.122 Uiso 1 1 calc GR . . . .
H78C H 0.1363 0.0110 0.3207 0.122 Uiso 1 1 calc GR . . . .
C79 C 0.0330(7) 0.0799(5) 0.2337(3) 0.065(2) Uani 1 1 d . . . . .
H79A H -0.0086 0.0719 0.2068 0.098 Uiso 1 1 calc GR . . . .
H79B H 0.0491 0.1239 0.2227 0.098 Uiso 1 1 calc GR . . . .
H79C H 0.0011 0.0891 0.2686 0.098 Uiso 1 1 calc GR . . . .
C80 C 0.1138(6) 0.0110(4) 0.1172(3) 0.0471(16) Uani 1 1 d . . . . .
H80 H 0.0644 0.0624 0.1214 0.057 Uiso 1 1 calc R . . . .
C81 C 0.0624(7) -0.0456(5) 0.1210(3) 0.063(2) Uani 1 1 d . . . . .
H81A H 0.0399 -0.0475 0.1579 0.094 Uiso 1 1 calc GR . . . .
H81B H 0.1055 -0.0961 0.1113 0.094 Uiso 1 1 calc GR . . . .
H81C H 0.0091 -0.0291 0.0962 0.094 Uiso 1 1 calc GR . . . .
C82 C 0.1532(6) 0.0111(4) 0.0604(3) 0.0502(17) Uani 1 1 d . . . . .
H82A H 0.1942 -0.0405 0.0517 0.075 Uiso 1 1 calc GR . . . .
H82B H 0.1890 0.0448 0.0586 0.075 Uiso 1 1 calc GR . . . .
H82C H 0.1015 0.0292 0.0345 0.075 Uiso 1 1 calc GR . . . .
C83 C 0.3290(7) 0.0542(5) 0.2028(3) 0.061(2) Uani 1 1 d . . . . .
H83A H 0.3384 0.0100 0.2275 0.074 Uiso 1 1 calc R . . . .
H83B H 0.3184 0.0994 0.2249 0.074 Uiso 1 1 calc R . . . .
C84 C 0.4140(6) 0.0404(5) 0.1682(3) 0.062(2) Uani 1 1 d . . . . .
H84A H 0.4698 0.0309 0.1911 0.074 Uiso 1 1 calc R . . . .
H84B H 0.4248 -0.0049 0.1463 0.074 Uiso 1 1 calc R . . . .
N10 N 0.3994(4) 0.1083(4) 0.1323(2) 0.0506(15) Uani 1 1 d . . . . .
K2 K -0.22355(12) 0.31507(10) 0.09599(7) 0.0572(4) Uani 1 1 d . . . . .
N11 N -0.2068(11) 0.3145(9) -0.0249(7) 0.0913(18) Uani 0.521(4) 1 d . . P A 1
C85 C -0.2939(13) 0.3589(12) -0.0537(10) 0.102(3) Uani 0.521(4) 1 d . . P A 1
H85A H -0.3091 0.4138 -0.0483 0.123 Uiso 0.521(4) 1 calc R . P A 1
H85B H -0.2857 0.3497 -0.0927 0.123 Uiso 0.521(4) 1 calc R . P A 1
C86 C -0.3690(18) 0.3368(16) -0.0335(9) 0.107(3) Uani 0.521(4) 1 d . . P A 1
H86A H -0.4247 0.3587 -0.0569 0.128 Uiso 0.521(4) 1 calc R . P A 1
H86B H -0.3497 0.2808 -0.0331 0.128 Uiso 0.521(4) 1 calc R . P A 1
O7 O -0.3912(12) 0.3639(11) 0.0201(7) 0.108(2) Uani 0.521(4) 1 d . . P A 1
C87 C -0.4665(18) 0.3484(19) 0.0419(11) 0.108(2) Uani 0.521(4) 1 d . . P A 1
H87A H -0.5221 0.3735 0.0188 0.130 Uiso 0.521(4) 1 calc R . P A 1
H87B H -0.4521 0.2930 0.0410 0.130 Uiso 0.521(4) 1 calc R . P A 1
C88 C -0.4874(18) 0.3700(18) 0.0904(10) 0.108(2) Uani 0.521(4) 1 d . . P A 1
H88A H -0.5488 0.3660 0.0989 0.129 Uiso 0.521(4) 1 calc R . P A 1
H88B H -0.4963 0.4245 0.0912 0.129 Uiso 0.521(4) 1 calc R . P A 1
O8 O -0.4270(13) 0.3335(11) 0.1311(7) 0.108(2) Uani 0.521(4) 1 d . . P A 1
C89 C -0.4427(19) 0.3685(14) 0.1834(8) 0.106(3) Uani 0.521(4) 1 d . . P A 1
H89A H -0.5089 0.3816 0.1943 0.127 Uiso 0.521(4) 1 calc R . P A 1
H89B H -0.4284 0.4156 0.1818 0.127 Uiso 0.521(4) 1 calc R . P A 1
C90 C -0.3827(13) 0.3154(12) 0.2213(10) 0.101(3) Uani 0.521(4) 1 d . . P A 1
H90A H -0.3917 0.2664 0.2186 0.122 Uiso 0.521(4) 1 calc R . P A 1
H90B H -0.4013 0.3341 0.2580 0.122 Uiso 0.521(4) 1 calc R . P A 1
C91 C -0.1700(15) 0.2398(10) -0.0473(8) 0.092(2) Uani 0.521(4) 1 d . . P A 1
H91A H -0.2214 0.2293 -0.0651 0.111 Uiso 0.521(4) 1 calc R . P A 1
H91B H -0.1227 0.2387 -0.0750 0.111 Uiso 0.521(4) 1 calc R . P A 1
C92 C -0.1276(16) 0.1810(13) -0.0069(7) 0.091(2) Uani 0.521(4) 1 d . . P A 1
H92A H -0.1069 0.1317 -0.0250 0.109 Uiso 0.521(4) 1 calc R . P A 1
H92B H -0.0706 0.1881 0.0063 0.109 Uiso 0.521(4) 1 calc R . P A 1
O9 O -0.1794(13) 0.1753(9) 0.0373(6) 0.0905(19) Uani 0.521(4) 1 d . . P A 1
C93 C -0.1464(17) 0.1116(11) 0.0697(8) 0.089(2) Uani 0.521(4) 1 d . . P A 1
H93A H -0.0803 0.1026 0.0785 0.107 Uiso 0.521(4) 1 calc R . P A 1
H93B H -0.1468 0.0679 0.0488 0.107 Uiso 0.521(4) 1 calc R . P A 1
C94 C -0.1964(19) 0.1122(12) 0.1197(8) 0.092(2) Uani 0.521(4) 1 d . . P A 1
H94A H -0.2591 0.1116 0.1113 0.110 Uiso 0.521(4) 1 calc R . P A 1
H94B H -0.1623 0.0653 0.1409 0.110 Uiso 0.521(4) 1 calc R . P A 1
O10 O -0.2070(12) 0.1737(9) 0.1506(6) 0.0920(18) Uani 0.521(4) 1 d . . P A 1
C95 C -0.238(2) 0.1719(14) 0.2020(8) 0.093(2) Uani 0.521(4) 1 d . . P A 1
H95A H -0.2045 0.1209 0.2184 0.111 Uiso 0.521(4) 1 calc R . P A 1
H95B H -0.3053 0.1808 0.2016 0.111 Uiso 0.521(4) 1 calc R . P A 1
C96 C -0.2222(15) 0.2273(10) 0.2342(9) 0.093(2) Uani 0.521(4) 1 d . . P A 1
H96A H -0.1557 0.2225 0.2320 0.112 Uiso 0.521(4) 1 calc R . P A 1
H96B H -0.2375 0.2201 0.2723 0.112 Uiso 0.521(4) 1 calc R . P A 1
C97 C -0.1405(16) 0.3529(11) -0.0337(11) 0.094(2) Uani 0.521(4) 1 d . . P A 1
H97A H -0.0776 0.3158 -0.0245 0.112 Uiso 0.521(4) 1 calc R . P A 1
H97B H -0.1401 0.3644 -0.0728 0.112 Uiso 0.521(4) 1 calc R . P A 1
C98 C -0.151(2) 0.4208(13) -0.0067(7) 0.092(2) Uani 0.521(4) 1 d . . P A 1
H98A H -0.0920 0.4304 -0.0097 0.111 Uiso 0.521(4) 1 calc R . P A 1
H98B H -0.2006 0.4637 -0.0252 0.111 Uiso 0.521(4) 1 calc R . P A 1
O11 O -0.1749(12) 0.4194(9) 0.0471(6) 0.0926(18) Uani 0.521(4) 1 d . . P A 1
C99 C -0.161(2) 0.4702(14) 0.0806(8) 0.095(2) Uani 0.521(4) 1 d . . P A 1
H99A H -0.2157 0.5181 0.0777 0.114 Uiso 0.521(4) 1 calc R . P A 1
H99B H -0.1058 0.4812 0.0672 0.114 Uiso 0.521(4) 1 calc R . P A 1
C100 C -0.1457(18) 0.4479(15) 0.1375(8) 0.095(2) Uani 0.521(4) 1 d . . P A 1
H10A H -0.0807 0.4114 0.1417 0.115 Uiso 0.521(4) 1 calc R . P A 1
H10B H -0.1507 0.4936 0.1577 0.115 Uiso 0.521(4) 1 calc R . P A 1
O12 O -0.2033(12) 0.4165(9) 0.1610(6) 0.0957(19) Uani 0.521(4) 1 d . . P A 1
C101 C -0.185(2) 0.3787(17) 0.2115(8) 0.094(2) Uani 0.521(4) 1 d . . P A 1
H10C H -0.1636 0.4096 0.2357 0.113 Uiso 0.521(4) 1 calc R . P A 1
H10D H -0.1323 0.3301 0.2069 0.113 Uiso 0.521(4) 1 calc R . P A 1
C102 C -0.2587(15) 0.3617(11) 0.2388(9) 0.095(2) Uani 0.521(4) 1 d . . P A 1
H10E H -0.3152 0.4086 0.2400 0.114 Uiso 0.521(4) 1 calc R . P A 1
H10F H -0.2390 0.3456 0.2764 0.114 Uiso 0.521(4) 1 calc R . P A 1
N12 N -0.2827(12) 0.3025(9) 0.2136(7) 0.0954(19) Uani 0.521(4) 1 d . . P A 1
N13 N -0.2480(12) 0.1725(11) 0.0950(6) 0.0918(18) Uani 0.479(4) 1 d . . P A 2
C103 C -0.3453(13) 0.1771(15) 0.1004(9) 0.099(3) Uani 0.479(4) 1 d . . P A 2
H10G H -0.3506 0.1306 0.0858 0.119 Uiso 0.479(4) 1 calc R . P A 2
H10H H -0.3619 0.1787 0.1390 0.119 Uiso 0.479(4) 1 calc R . P A 2
C104 C -0.4099(19) 0.2414(13) 0.0733(12) 0.102(3) Uani 0.479(4) 1 d . . P A 2
H10I H -0.4101 0.2283 0.0350 0.122 Uiso 0.479(4) 1 calc R . P A 2
H10J H -0.4728 0.2482 0.0878 0.122 Uiso 0.479(4) 1 calc R . P A 2
O13 O -0.4002(14) 0.3130(11) 0.0742(8) 0.107(2) Uani 0.479(4) 1 d . . P A 2
C105 C -0.4745(19) 0.3812(16) 0.0653(15) 0.109(2) Uani 0.479(4) 1 d . . P A 2
H10K H -0.5077 0.3738 0.0332 0.130 Uiso 0.479(4) 1 calc R . P A 2
H10L H -0.5178 0.3862 0.0960 0.130 Uiso 0.479(4) 1 calc R . P A 2
C106 C -0.4675(19) 0.4460(17) 0.0584(13) 0.113(3) Uani 0.479(4) 1 d . . P A 2
H10M H -0.5208 0.4831 0.0775 0.135 Uiso 0.479(4) 1 calc R . P A 2
H10N H -0.4768 0.4595 0.0195 0.135 Uiso 0.479(4) 1 calc R . P A 2
O14 O -0.3881(14) 0.4577(11) 0.0736(8) 0.110(3) Uani 0.479(4) 1 d . . P A 2
C107 C -0.3906(18) 0.5334(14) 0.0816(14) 0.112(3) Uani 0.479(4) 1 d . . P A 2
H10O H -0.4138 0.5504 0.1180 0.134 Uiso 0.479(4) 1 calc R . P A 2
H10P H -0.4317 0.5693 0.0546 0.134 Uiso 0.479(4) 1 calc R . P A 2
C108 C -0.2951(14) 0.5287(15) 0.0750(12) 0.106(3) Uani 0.479(4) 1 d . . P A 2
H10Q H -0.2953 0.5786 0.0861 0.127 Uiso 0.479(4) 1 calc R . P A 2
H10R H -0.2846 0.5275 0.0356 0.127 Uiso 0.479(4) 1 calc R . P A 2
C109 C -0.1943(16) 0.1273(14) 0.1415(7) 0.093(2) Uani 0.479(4) 1 d . . P A 2
H10S H -0.2113 0.0817 0.1461 0.111 Uiso 0.479(4) 1 calc R . P A 2
H10T H -0.1271 0.1094 0.1317 0.111 Uiso 0.479(4) 1 calc R . P A 2
C110 C -0.204(2) 0.1614(12) 0.1927(10) 0.093(2) Uani 0.479(4) 1 d . . P A 2
H11A H -0.2638 0.1633 0.2090 0.112 Uiso 0.479(4) 1 calc R . P A 2
H11B H -0.1526 0.1289 0.2164 0.112 Uiso 0.479(4) 1 calc R . P A 2
O15 O -0.2017(13) 0.2326(9) 0.1907(6) 0.0912(18) Uani 0.479(4) 1 d . . P A 2
C111 C -0.184(2) 0.2590(14) 0.2377(8) 0.092(2) Uani 0.479(4) 1 d . . P A 2
H11C H -0.1333 0.2172 0.2564 0.111 Uiso 0.479(4) 1 calc R . P A 2
H11D H -0.2403 0.2718 0.2605 0.111 Uiso 0.479(4) 1 calc R . P A 2
C112 C -0.1556(19) 0.3249(12) 0.2346(9) 0.091(2) Uani 0.479(4) 1 d . . P A 2
H11E H -0.1709 0.3504 0.2696 0.110 Uiso 0.479(4) 1 calc R . P A 2
H11F H -0.0866 0.3062 0.2307 0.110 Uiso 0.479(4) 1 calc R . P A 2
O16 O -0.1924(15) 0.3774(11) 0.1957(7) 0.0923(19) Uani 0.479(4) 1 d . . P A 2
C113 C -0.152(2) 0.4313(14) 0.1932(10) 0.093(2) Uani 0.479(4) 1 d . . P A 2
H11G H -0.0835 0.4064 0.1880 0.111 Uiso 0.479(4) 1 calc R . P A 2
H11H H -0.1627 0.4585 0.2275 0.111 Uiso 0.479(4) 1 calc R . P A 2
C114 C -0.196(2) 0.4905(16) 0.1445(10) 0.095(2) Uani 0.479(4) 1 d . . P A 2
H11I H -0.2577 0.5248 0.1571 0.114 Uiso 0.479(4) 1 calc R . P A 2
H11J H -0.1562 0.5218 0.1407 0.114 Uiso 0.479(4) 1 calc R . P A 2
C115 C -0.2054(16) 0.1356(15) 0.0456(7) 0.092(2) Uani 0.479(4) 1 d . . P A 2
H11K H -0.1718 0.0812 0.0547 0.110 Uiso 0.479(4) 1 calc R . P A 2
H11L H -0.2569 0.1386 0.0209 0.110 Uiso 0.479(4) 1 calc R . P A 2
C116 C -0.1418(17) 0.1618(11) 0.0160(11) 0.091(2) Uani 0.479(4) 1 d . . P A 2
H11M H -0.0865 0.1555 0.0385 0.109 Uiso 0.479(4) 1 calc R . P A 2
H11N H -0.1201 0.1311 -0.0165 0.109 Uiso 0.479(4) 1 calc R . P A 2
O17 O -0.1849(12) 0.2368(9) 0.0010(6) 0.0918(18) Uani 0.479(4) 1 d . . P A 2
C117 C -0.1148(17) 0.2499(13) -0.0268(10) 0.092(2) Uani 0.479(4) 1 d . . P A 2
H11O H -0.1056 0.2241 -0.0616 0.110 Uiso 0.479(4) 1 calc R . P A 2
H11P H -0.0558 0.2281 -0.0061 0.110 Uiso 0.479(4) 1 calc R . P A 2
C118 C -0.135(2) 0.3292(13) -0.0367(10) 0.094(2) Uani 0.479(4) 1 d . . P A 2
H11Q H -0.0782 0.3340 -0.0533 0.113 Uiso 0.479(4) 1 calc R . P A 2
H11R H -0.1846 0.3463 -0.0644 0.113 Uiso 0.479(4) 1 calc R . P A 2
O18 O -0.1619(14) 0.3803(10) 0.0034(7) 0.0946(19) Uani 0.479(4) 1 d . . P A 2
C119 C -0.131(2) 0.4384(14) 0.0103(9) 0.094(2) Uani 0.479(4) 1 d . . P A 2
H11S H -0.1710 0.4819 -0.0122 0.113 Uiso 0.479(4) 1 calc R . P A 2
H11T H -0.0670 0.4228 -0.0047 0.113 Uiso 0.479(4) 1 calc R . P A 2
C120 C -0.1283(15) 0.4660(16) 0.0628(9) 0.093(2) Uani 0.479(4) 1 d . . P A 2
H12A H -0.1227 0.5165 0.0589 0.111 Uiso 0.479(4) 1 calc R . P A 2
H12B H -0.0709 0.4316 0.0810 0.111 Uiso 0.479(4) 1 calc R . P A 2
N14 N -0.2083(14) 0.4732(12) 0.0976(8) 0.0947(18) Uani 0.479(4) 1 d . . P A 2

loop_
_atom_site_aniso_label
_atom_site_aniso_U_11
_atom_site_aniso_U_22
_atom_site_aniso_U_33
_atom_site_aniso_U_23
_atom_site_aniso_U_13
_atom_site_aniso_U_12
U1 0.02747(10) 0.02780(10) 0.01568(9) -0.00121(6) 0.00113(6) -0.00602(7)
As1 0.0475(4) 0.0460(4) 0.0419(4) -0.0095(3) 0.0122(3) -0.0215(3)
N1 0.041(3) 0.029(2) 0.018(2) 0.0044(17) 0.0032(18) -0.005(2)
Si1 0.0338(8) 0.0366(8) 0.0210(7) -0.0020(6) -0.0045(6) 0.0004(6)
C1 0.085(7) 0.044(4) 0.096(7) 0.005(4) -0.044(6) 0.014(4)
C2 0.064(5) 0.046(4) 0.042(4) 0.002(3) -0.015(3) -0.008(3)
C3 0.058(4) 0.041(4) 0.049(4) -0.006(3) -0.007(3) -0.002(3)
C4 0.034(3) 0.050(4) 0.023(3) -0.003(2) -0.006(2) 0.002(3)
C5 0.039(3) 0.058(4) 0.030(3) -0.006(3) -0.010(3) -0.002(3)
C6 0.051(4) 0.076(5) 0.026(3) -0.001(3) -0.003(3) -0.012(4)
C7 0.031(3) 0.046(3) 0.025(3) -0.008(2) 0.001(2) 0.000(3)
C8 0.038(3) 0.050(4) 0.026(3) -0.002(3) -0.002(2) 0.002(3)
C9 0.031(3) 0.075(5) 0.038(4) -0.008(3) -0.002(3) 0.006(3)
C10 0.043(3) 0.040(3) 0.022(3) 0.012(2) 0.000(2) -0.013(3)
C11 0.041(3) 0.041(3) 0.025(3) 0.010(2) 0.004(2) -0.011(3)
N2 0.032(2) 0.029(2) 0.0105(18) -0.0040(15) -0.0008(16) -0.0091(18)
Si2 0.0270(7) 0.0270(6) 0.0163(6) -0.0027(5) 0.0006(5) -0.0027(5)
C12 0.028(3) 0.035(3) 0.030(3) -0.004(2) -0.004(2) -0.004(2)
C13 0.041(4) 0.088(6) 0.030(3) -0.011(3) -0.004(3) -0.021(4)
C14 0.027(3) 0.053(4) 0.038(3) -0.005(3) 0.000(2) -0.002(3)
C15 0.033(3) 0.033(3) 0.017(2) -0.004(2) -0.001(2) -0.002(2)
C16 0.038(3) 0.037(3) 0.028(3) -0.007(2) 0.003(2) -0.003(3)
C17 0.032(3) 0.042(3) 0.034(3) -0.003(2) 0.003(2) -0.007(3)
C18 0.037(3) 0.028(3) 0.023(3) -0.003(2) 0.003(2) -0.003(2)
C19 0.048(4) 0.031(3) 0.028(3) -0.004(2) -0.001(3) -0.003(3)
C20 0.052(4) 0.032(3) 0.029(3) 0.003(2) 0.001(3) -0.004(3)
C21 0.037(3) 0.027(3) 0.023(3) -0.001(2) 0.001(2) -0.008(2)
C22 0.037(3) 0.031(3) 0.033(3) -0.002(2) 0.001(2) -0.010(2)
N3 0.026(2) 0.031(2) 0.024(2) -0.0049(17) 0.0022(17) -0.0043(18)
Si3 0.0352(8) 0.0329(7) 0.0182(6) -0.0040(5) 0.0054(6) -0.0069(6)
C23 0.051(4) 0.045(3) 0.023(3) -0.004(2) 0.009(3) -0.015(3)
C24 0.058(4) 0.060(4) 0.038(4) -0.008(3) 0.025(3) -0.014(4)
C25 0.065(5) 0.062(4) 0.028(3) 0.008(3) 0.008(3) -0.019(4)
C26 0.038(3) 0.034(3) 0.023(3) -0.004(2) 0.004(2) -0.007(2)
C27 0.043(3) 0.037(3) 0.036(3) -0.002(2) -0.004(3) -0.007(3)
C28 0.051(4) 0.035(3) 0.027(3) -0.002(2) 0.004(3) -0.009(3)
C29 0.041(3) 0.039(3) 0.019(3) -0.012(2) 0.001(2) -0.010(3)
C30 0.044(4) 0.045(3) 0.032(3) -0.008(3) -0.006(3) -0.005(3)
C31 0.056(4) 0.045(4) 0.028(3) -0.012(3) -0.001(3) -0.013(3)
C32 0.028(3) 0.033(3) 0.028(3) -0.004(2) 0.004(2) -0.001(2)
C33 0.034(3) 0.037(3) 0.028(3) -0.002(2) 0.004(2) -0.010(2)
N4 0.030(2) 0.030(2) 0.024(2) 0.0030(18) 0.0024(18) -0.0044(19)
K1 0.0331(6) 0.0415(6) 0.0311(6) -0.0071(5) 0.0005(5) -0.0047(5)
N5 0.032(3) 0.055(3) 0.050(3) -0.015(3) 0.000(2) -0.002(3)
C34 0.031(3) 0.068(5) 0.053(4) -0.013(4) 0.001(3) -0.002(3)
C35 0.036(4) 0.080(6) 0.057(5) -0.008(4) 0.013(3) -0.014(4)
O1 0.038(2) 0.059(3) 0.053(3) -0.008(2) 0.005(2) -0.014(2)
C36 0.041(4) 0.080(6) 0.091(7) 0.015(5) 0.005(4) -0.023(4)
C37 0.057(5) 0.061(5) 0.101(7) -0.004(5) -0.003(5) -0.026(4)
O2 0.038(3) 0.051(3) 0.079(4) -0.001(3) 0.009(2) -0.014(2)
C38 0.059(5) 0.046(4) 0.081(6) -0.004(4) 0.008(4) -0.020(4)
C39 0.045(4) 0.039(4) 0.085(6) 0.001(4) 0.014(4) -0.007(3)
C40 0.049(4) 0.047(4) 0.079(6) 0.001(4) -0.006(4) -0.003(3)
C41 0.052(4) 0.070(5) 0.055(5) 0.014(4) -0.015(4) -0.013(4)
O3 0.047(3) 0.069(3) 0.039(3) 0.004(2) -0.007(2) -0.009(3)
C42 0.076(6) 0.073(5) 0.037(4) 0.005(4) -0.009(4) -0.029(5)
C43 0.070(5) 0.072(5) 0.034(4) -0.001(3) 0.007(3) -0.025(4)
O4 0.056(3) 0.057(3) 0.045(3) -0.011(2) 0.012(2) -0.022(2)
C44 0.052(4) 0.057(4) 0.053(4) -0.009(3) 0.019(3) -0.017(4)
C45 0.057(5) 0.045(4) 0.071(5) -0.018(4) 0.031(4) -0.013(3)
C46 0.044(4) 0.066(5) 0.065(5) -0.031(4) -0.004(4) 0.007(4)
C47 0.047(4) 0.056(4) 0.056(4) -0.028(4) 0.004(3) -0.006(3)
O5 0.043(3) 0.060(3) 0.036(2) -0.016(2) -0.0008(19) -0.017(2)
C48 0.047(4) 0.071(5) 0.030(3) -0.011(3) 0.003(3) -0.024(4)
C49 0.052(4) 0.078(5) 0.030(3) 0.002(3) -0.004(3) -0.031(4)
O6 0.041(3) 0.058(3) 0.043(3) 0.000(2) -0.006(2) -0.004(2)
C50 0.040(4) 0.058(4) 0.061(5) 0.011(4) -0.002(3) -0.009(3)
C51 0.035(3) 0.049(4) 0.074(5) 0.001(4) 0.007(3) -0.004(3)
N6 0.041(3) 0.041(3) 0.057(4) -0.004(3) 0.011(3) -0.008(2)
U2 0.04016(12) 0.03555(11) 0.01695(10) -0.00443(7) -0.00266(7) -0.00447(8)
As2 0.0445(4) 0.0584(5) 0.0412(4) -0.0105(3) -0.0027(3) 0.0013(4)
N7 0.044(3) 0.052(3) 0.023(2) -0.011(2) 0.004(2) -0.016(2)
Si4 0.0475(9) 0.0440(9) 0.0210(7) -0.0074(6) 0.0001(6) -0.0155(8)
C52 0.068(5) 0.044(4) 0.031(3) -0.008(3) 0.002(3) -0.026(3)
C53 0.089(7) 0.074(6) 0.053(5) -0.004(4) 0.006(4) -0.049(5)
C54 0.071(5) 0.037(3) 0.034(3) 0.000(3) 0.001(3) -0.012(3)
C55 0.052(4) 0.083(6) 0.034(4) -0.019(4) -0.007(3) -0.012(4)
C56 0.076(6) 0.101(7) 0.053(5) -0.035(5) -0.009(4) -0.031(6)
C57 0.079(6) 0.088(6) 0.035(4) -0.013(4) -0.019(4) 0.002(5)
C58 0.053(4) 0.035(3) 0.021(3) -0.007(2) 0.008(2) -0.011(3)
C59 0.065(5) 0.044(4) 0.032(3) -0.011(3) 0.017(3) -0.015(3)
C60 0.077(5) 0.043(4) 0.034(3) -0.005(3) 0.013(3) -0.019(4)
C61 0.048(4) 0.071(5) 0.034(3) -0.017(3) 0.002(3) -0.023(4)
C62 0.039(4) 0.086(6) 0.034(4) -0.017(4) -0.005(3) -0.012(4)
N8 0.042(3) 0.055(3) 0.017(2) -0.008(2) 0.002(2) -0.007(2)
Si5 0.0498(10) 0.0591(11) 0.0187(7) -0.0084(7) 0.0025(7) -0.0225(9)
C63 0.081(5) 0.150(7) 0.041(4) -0.033(4) 0.021(3) -0.073(5)
C64 0.092(6) 0.155(8) 0.051(4) -0.028(5) 0.016(4) -0.080(6)
C65 0.090(6) 0.170(9) 0.040(4) -0.029(5) 0.024(4) -0.079(6)
C66 0.067(5) 0.054(4) 0.026(3) 0.001(3) 0.001(3) -0.022(4)
C67 0.114(8) 0.063(5) 0.024(3) -0.004(3) -0.001(4) -0.038(5)
C68 0.114(8) 0.060(5) 0.032(4) 0.005(3) -0.005(4) -0.030(5)
C69 0.061(4) 0.062(4) 0.018(3) -0.003(3) -0.003(3) -0.022(4)
C70 0.074(5) 0.067(5) 0.030(3) -0.014(3) 0.001(3) -0.018(4)
C71 0.065(5) 0.068(5) 0.040(4) -0.005(3) -0.009(3) -0.029(4)
C72 0.052(4) 0.070(5) 0.031(3) -0.023(3) -0.005(3) 0.002(4)
C73 0.048(4) 0.079(6) 0.041(4) -0.021(4) 0.000(3) -0.003(4)
N9 0.068(4) 0.026(2) 0.029(3) 0.0017(19) -0.011(2) -0.003(2)
Si6 0.0836(15) 0.0344(9) 0.0259(8) 0.0016(6) -0.0065(9) -0.0149(9)
C74 0.099(7) 0.040(4) 0.056(5) 0.001(3) -0.023(5) -0.007(4)
C75 0.089(7) 0.048(5) 0.099(8) -0.017(5) 0.003(6) 0.002(5)
C76 0.103(8) 0.051(5) 0.095(8) 0.021(5) -0.040(6) -0.023(5)
C77 0.108(7) 0.051(4) 0.023(3) 0.000(3) 0.006(4) -0.035(4)
C78 0.146(10) 0.077(6) 0.031(4) 0.002(4) 0.002(5) -0.051(7)
C79 0.111(7) 0.053(4) 0.037(4) -0.002(3) 0.026(4) -0.037(5)
C80 0.074(5) 0.033(3) 0.030(3) -0.001(2) -0.001(3) -0.015(3)
C81 0.087(6) 0.058(5) 0.046(4) 0.005(4) -0.001(4) -0.031(5)
C82 0.074(5) 0.053(4) 0.029(3) -0.002(3) -0.005(3) -0.028(4)
C83 0.088(6) 0.051(4) 0.030(3) -0.001(3) -0.021(4) -0.007(4)
C84 0.055(5) 0.061(5) 0.049(4) -0.004(4) -0.029(4) 0.005(4)
N10 0.046(3) 0.062(4) 0.032(3) -0.015(3) -0.008(2) -0.003(3)
K2 0.0577(9) 0.0599(9) 0.0432(8) -0.0007(7) 0.0066(7) -0.0085(7)
N11 0.111(4) 0.099(3) 0.070(3) -0.004(3) 0.009(3) -0.045(3)
C85 0.110(5) 0.115(5) 0.082(4) 0.001(4) 0.005(4) -0.042(4)
C86 0.105(5) 0.124(5) 0.092(5) 0.002(4) 0.000(4) -0.042(4)
O7 0.099(4) 0.126(4) 0.098(4) 0.001(4) -0.001(3) -0.042(4)
C87 0.100(4) 0.123(4) 0.102(4) 0.001(4) -0.002(3) -0.041(4)
C88 0.100(4) 0.122(4) 0.102(4) 0.001(4) -0.002(3) -0.042(4)
O8 0.103(4) 0.120(4) 0.099(4) 0.003(4) 0.001(3) -0.039(4)
C89 0.108(5) 0.115(5) 0.095(5) 0.002(4) 0.002(4) -0.040(4)
C90 0.112(5) 0.106(5) 0.085(4) -0.001(4) 0.004(4) -0.039(4)
C91 0.114(4) 0.099(4) 0.068(3) -0.007(3) 0.011(3) -0.044(3)
C92 0.115(4) 0.094(4) 0.069(3) -0.009(3) 0.012(3) -0.044(3)
O9 0.115(4) 0.092(3) 0.071(3) -0.006(3) 0.012(3) -0.044(3)
C93 0.115(4) 0.088(3) 0.072(3) -0.007(3) 0.008(3) -0.045(3)
C94 0.118(4) 0.088(4) 0.074(4) -0.004(3) 0.007(3) -0.044(3)
O10 0.119(4) 0.088(3) 0.074(3) -0.003(3) 0.008(3) -0.044(3)
C95 0.119(4) 0.090(4) 0.073(3) -0.002(3) 0.009(3) -0.042(3)
C96 0.117(4) 0.092(3) 0.072(3) -0.003(3) 0.007(3) -0.040(3)
C97 0.116(4) 0.097(4) 0.074(3) -0.004(3) 0.011(3) -0.047(3)
C98 0.116(4) 0.094(4) 0.076(4) -0.004(3) 0.009(3) -0.049(3)
O11 0.114(4) 0.093(3) 0.078(3) -0.006(3) 0.007(3) -0.047(3)
C99 0.116(4) 0.092(3) 0.082(3) -0.008(3) 0.003(3) -0.043(3)
C100 0.114(4) 0.093(3) 0.082(3) -0.010(3) 0.002(3) -0.039(3)
O12 0.116(4) 0.092(3) 0.079(3) -0.010(3) 0.001(3) -0.038(3)
C101 0.114(4) 0.093(4) 0.076(4) -0.010(3) 0.003(3) -0.039(3)
C102 0.116(4) 0.094(4) 0.074(4) -0.007(3) 0.002(3) -0.038(3)
N12 0.117(4) 0.095(3) 0.074(3) -0.004(3) 0.005(3) -0.039(3)
N13 0.115(4) 0.091(3) 0.076(3) -0.006(3) 0.006(3) -0.045(3)
C103 0.112(4) 0.103(5) 0.089(5) -0.004(4) 0.004(4) -0.046(4)
C104 0.105(5) 0.110(5) 0.097(5) -0.002(4) -0.002(4) -0.047(4)
O13 0.102(4) 0.118(4) 0.104(4) -0.002(3) -0.005(3) -0.042(3)
C105 0.101(4) 0.121(4) 0.104(4) 0.000(4) -0.004(3) -0.040(3)
C106 0.104(5) 0.117(5) 0.113(5) 0.001(4) -0.008(4) -0.036(4)
O14 0.103(5) 0.109(5) 0.115(5) 0.003(4) -0.007(4) -0.036(4)
C107 0.112(5) 0.109(5) 0.112(5) 0.001(5) -0.005(5) -0.037(4)
C108 0.114(5) 0.102(5) 0.102(5) 0.000(4) 0.000(4) -0.038(4)
C109 0.119(4) 0.089(4) 0.074(3) -0.004(3) 0.006(3) -0.043(3)
C110 0.119(4) 0.090(3) 0.074(3) -0.003(3) 0.007(3) -0.042(3)
O15 0.117(4) 0.090(3) 0.071(3) -0.004(3) 0.007(3) -0.043(3)
C111 0.115(4) 0.093(4) 0.071(3) -0.005(3) 0.004(3) -0.041(3)
C112 0.113(4) 0.092(4) 0.071(4) -0.007(3) 0.003(3) -0.040(3)
O16 0.113(4) 0.091(3) 0.076(3) -0.008(3) 0.002(3) -0.040(3)
C113 0.113(4) 0.090(3) 0.080(3) -0.011(3) -0.001(3) -0.041(3)
C114 0.115(4) 0.091(3) 0.083(3) -0.009(3) 0.001(3) -0.041(3)
C115 0.116(4) 0.092(4) 0.073(4) -0.008(3) 0.008(3) -0.044(3)
C116 0.116(4) 0.092(3) 0.071(3) -0.009(3) 0.010(3) -0.044(3)
O17 0.115(4) 0.096(3) 0.069(3) -0.007(3) 0.013(3) -0.044(3)
C117 0.114(4) 0.098(4) 0.070(3) -0.008(3) 0.012(3) -0.045(3)
C118 0.116(4) 0.099(4) 0.073(3) -0.005(3) 0.011(3) -0.045(3)
O18 0.117(4) 0.096(3) 0.077(3) -0.005(3) 0.009(3) -0.046(3)
C119 0.117(4) 0.095(4) 0.079(4) -0.004(3) 0.008(3) -0.048(3)
C120 0.114(4) 0.092(4) 0.081(4) -0.005(3) 0.006(3) -0.047(3)
N14 0.113(4) 0.092(3) 0.084(3) -0.005(3) 0.004(3) -0.043(3)

loop_
_atom_type_symbol
_atom_type_description
_atom_type_scat_dispersion_real
_atom_type_scat_dispersion_imag
_atom_type_scat_source
C C 0.0181 0.0091 'International Tables Vol C Tables 4.2.6.8 and 6.1.1.4'
H H 0.0000 0.0000 'International Tables Vol C Tables 4.2.6.8 and 6.1.1.4'
As As -0.9300 1.0051 'International Tables Vol C Tables 4.2.6.8 and 6.1.1.4'
K K 0.3868 1.0657 'International Tables Vol C Tables 4.2.6.8 and 6.1.1.4'
N N 0.0311 0.0180 'International Tables Vol C Tables 4.2.6.8 and 6.1.1.4'
O O 0.0492 0.0322 'International Tables Vol C Tables 4.2.6.8 and 6.1.1.4'
Si Si 0.2541 0.3302 'International Tables Vol C Tables 4.2.6.8 and 6.1.1.4'
U U -4.3638 13.4090 'International Tables Vol C Tables 4.2.6.8 and 6.1.1.4'

loop_
_geom_angle_atom_site_label_1
_geom_angle_atom_site_label_2
_geom_angle_atom_site_label_3
_geom_angle
_geom_angle_site_symmetry_1
_geom_angle_site_symmetry_3
N1 U1 As1 108.43(13) . .
N1 U1 N2 108.59(16) . .
N1 U1 N3 108.96(16) . .
N1 U1 N4 70.06(16) . .
N2 U1 As1 110.96(11) . .
N2 U1 N3 108.57(16) . .
N2 U1 N4 69.49(15) . .
N3 U1 As1 111.27(12) . .
N3 U1 N4 69.78(15) . .
N4 U1 As1 178.45(10) . .
U1 As1 H1 85(2) . .
U1 As1 K1 172.64(4) . .
K1 As1 H1 95(2) . .
Si1 N1 U1 134.0(3) . .
C10 N1 U1 109.6(3) . .
C10 N1 Si1 116.3(4) . .
N1 Si1 C2 109.8(3) . .
N1 Si1 C4 112.2(3) . .
N1 Si1 C7 108.9(2) . .
C4 Si1 C2 105.9(3) . .
C4 Si1 C7 105.9(3) . .
C7 Si1 C2 114.1(3) . .
H1A C1 H1B 109.5 . .
H1A C1 H1C 109.5 . .
H1B C1 H1C 109.5 . .
C2 C1 H1A 109.5 . .
C2 C1 H1B 109.5 . .
C2 C1 H1C 109.5 . .
Si1 C2 H2A 104.6 . .
C1 C2 Si1 115.9(7) . .
C1 C2 H2A 104.6 . .
C1 C2 C3 110.4(7) . .
C3 C2 Si1 115.2(5) . .
C3 C2 H2A 104.6 . .
C2 C3 H3A 109.5 . .
C2 C3 H3B 109.5 . .
C2 C3 H3C 109.5 . .
H3A C3 H3B 109.5 . .
H3A C3 H3C 109.5 . .
H3B C3 H3C 109.5 . .
Si1 C4 H4 107.3 . .
C5 C4 Si1 112.8(4) . .
C5 C4 H4 107.3 . .
C5 C4 C6 109.9(6) . .
C6 C4 Si1 112.1(5) . .
C6 C4 H4 107.3 . .
C4 C5 H5A 109.5 . .
C4 C5 H5B 109.5 . .
C4 C5 H5C 109.5 . .
H5A C5 H5B 109.5 . .
H5A C5 H5C 109.5 . .
H5B C5 H5C 109.5 . .
C4 C6 H6A 109.5 . .
C4 C6 H6B 109.5 . .
C4 C6 H6C 109.5 . .
H6A C6 H6B 109.5 . .
H6A C6 H6C 109.5 . .
H6B C6 H6C 109.5 . .
Si1 C7 H7 105.6 . .
C8 C7 Si1 115.7(5) . .
C8 C7 H7 105.6 . .
C8 C7 C9 109.9(5) . .
C9 C7 Si1 113.6(5) . .
C9 C7 H7 105.6 . .
C7 C8 H8A 109.5 . .
C7 C8 H8B 109.5 . .
C7 C8 H8C 109.5 . .
H8A C8 H8B 109.5 . .
H8A C8 H8C 109.5 . .
H8B C8 H8C 109.5 . .
C7 C9 H9A 109.5 . .
C7 C9 H9B 109.5 . .
C7 C9 H9C 109.5 . .
H9A C9 H9B 109.5 . .
H9A C9 H9C 109.5 . .
H9B C9 H9C 109.5 . .
N1 C10 H10U 109.6 . .
N1 C10 H10V 109.6 . .
N1 C10 C11 110.1(5) . .
H10U C10 H10V 108.2 . .
C11 C10 H10U 109.6 . .
C11 C10 H10V 109.6 . .
C10 C11 H11U 109.8 . .
C10 C11 H11V 109.8 . .
H11U C11 H11V 108.2 . .
N4 C11 C10 109.6(5) . .
N4 C11 H11U 109.8 . .
N4 C11 H11V 109.8 . .
Si2 N2 U1 132.7(2) . .
C21 N2 U1 110.0(3) . .
C21 N2 Si2 117.2(3) . .
N2 Si2 C12 109.6(2) . .
N2 Si2 C15 113.2(2) . .
N2 Si2 C18 108.2(2) . .
C15 Si2 C12 106.6(2) . .
C18 Si2 C12 112.8(3) . .
C18 Si2 C15 106.6(3) . .
Si2 C12 H12 105.5 . .
C13 C12 Si2 115.8(4) . .
C13 C12 H12 105.5 . .
C13 C12 C14 109.8(5) . .
C14 C12 Si2 113.9(4) . .
C14 C12 H12 105.5 . .
C12 C13 H13A 109.5 . .
C12 C13 H13B 109.5 . .
C12 C13 H13C 109.5 . .
H13A C13 H13B 109.5 . .
H13A C13 H13C 109.5 . .
H13B C13 H13C 109.5 . .
C12 C14 H14A 109.5 . .
C12 C14 H14B 109.5 . .
C12 C14 H14C 109.5 . .
H14A C14 H14B 109.5 . .
H14A C14 H14C 109.5 . .
H14B C14 H14C 109.5 . .
Si2 C15 H15 107.5 . .
C16 C15 Si2 111.8(4) . .
C16 C15 H15 107.5 . .
C17 C15 Si2 112.8(4) . .
C17 C15 H15 107.5 . .
C17 C15 C16 109.6(5) . .
C15 C16 H16A 109.5 . .
C15 C16 H16B 109.5 . .
C15 C16 H16C 109.5 . .
H16A C16 H16B 109.5 . .
H16A C16 H16C 109.5 . .
H16B C16 H16C 109.5 . .
C15 C17 H17A 109.5 . .
C15 C17 H17B 109.5 . .
C15 C17 H17C 109.5 . .
H17A C17 H17B 109.5 . .
H17A C17 H17C 109.5 . .
H17B C17 H17C 109.5 . .
Si2 C18 H18 105.8 . .
C19 C18 Si2 116.0(4) . .
C19 C18 H18 105.8 . .
C20 C18 Si2 112.4(4) . .
C20 C18 H18 105.8 . .
C20 C18 C19 110.3(5) . .
C18 C19 H19A 109.5 . .
C18 C19 H19B 109.5 . .
C18 C19 H19C 109.5 . .
H19A C19 H19B 109.5 . .
H19A C19 H19C 109.5 . .
H19B C19 H19C 109.5 . .
C18 C20 H20A 109.5 . .
C18 C20 H20B 109.5 . .
C18 C20 H20C 109.5 . .
H20A C20 H20B 109.5 . .
H20A C20 H20C 109.5 . .
H20B C20 H20C 109.5 . .
N2 C21 H21A 109.7 . .
N2 C21 H21B 109.7 . .
N2 C21 C22 109.8(4) . .
H21A C21 H21B 108.2 . .
C22 C21 H21A 109.7 . .
C22 C21 H21B 109.7 . .
C21 C22 H22A 109.9 . .
C21 C22 H22B 109.9 . .
H22A C22 H22B 108.3 . .
N4 C22 C21 109.1(5) . .
N4 C22 H22A 109.9 . .
N4 C22 H22B 109.9 . .
Si3 N3 U1 133.7(3) . .
C32 N3 U1 109.7(3) . .
C32 N3 Si3 116.6(3) . .
N3 Si3 C23 110.5(3) . .
N3 Si3 C26 112.2(2) . .
N3 Si3 C29 108.9(2) . .
C26 Si3 C23 107.0(3) . .
C29 Si3 C23 111.2(3) . .
C29 Si3 C26 107.0(3) . .
Si3 C23 H23 106.0 . .
C24 C23 Si3 114.9(5) . .
C24 C23 H23 106.0 . .
C25 C23 Si3 114.0(5) . .
C25 C23 H23 106.0 . .
C25 C23 C24 109.1(6) . .
C23 C24 H24A 109.5 . .
C23 C24 H24B 109.5 . .
C23 C24 H24C 109.5 . .
H24A C24 H24B 109.5 . .
H24A C24 H24C 109.5 . .
H24B C24 H24C 109.5 . .
C23 C25 H25A 109.5 . .
C23 C25 H25B 109.5 . .
C23 C25 H25C 109.5 . .
H25A C25 H25B 109.5 . .
H25A C25 H25C 109.5 . .
H25B C25 H25C 109.5 . .
Si3 C26 H26 107.1 . .
C27 C26 Si3 112.6(4) . .
C27 C26 H26 107.1 . .
C27 C26 C28 110.0(5) . .
C28 C26 Si3 112.7(4) . .
C28 C26 H26 107.1 . .
C26 C27 H27A 109.5 . .
C26 C27 H27B 109.5 . .
C26 C27 H27C 109.5 . .
H27A C27 H27B 109.5 . .
H27A C27 H27C 109.5 . .
H27B C27 H27C 109.5 . .
C26 C28 H28A 109.5 . .
C26 C28 H28B 109.5 . .
C26 C28 H28C 109.5 . .
H28A C28 H28B 109.5 . .
H28A C28 H28C 109.5 . .
H28B C28 H28C 109.5 . .
Si3 C29 H29 105.9 . .
C30 C29 Si3 117.1(5) . .
C30 C29 H29 105.9 . .
C30 C29 C31 109.7(5) . .
C31 C29 Si3 111.7(4) . .
C31 C29 H29 105.9 . .
C29 C30 H30A 109.5 . .
C29 C30 H30B 109.5 . .
C29 C30 H30C 109.5 . .
H30A C30 H30B 109.5 . .
H30A C30 H30C 109.5 . .
H30B C30 H30C 109.5 . .
C29 C31 H31A 109.5 . .
C29 C31 H31B 109.5 . .
C29 C31 H31C 109.5 . .
H31A C31 H31B 109.5 . .
H31A C31 H31C 109.5 . .
H31B C31 H31C 109.5 . .
N3 C32 H32A 109.7 . .
N3 C32 H32B 109.7 . .
N3 C32 C33 110.0(5) . .
H32A C32 H32B 108.2 . .
C33 C32 H32A 109.7 . .
C33 C32 H32B 109.7 . .
C32 C33 H33A 109.8 . .
C32 C33 H33B 109.8 . .
H33A C33 H33B 108.3 . .
N4 C33 C32 109.2(5) . .
N4 C33 H33A 109.8 . .
N4 C33 H33B 109.8 . .
C11 N4 U1 106.2(3) . .
C22 N4 U1 107.1(3) . .
C22 N4 C11 112.7(5) . .
C22 N4 C33 112.2(5) . .
C33 N4 U1 106.4(3) . .
C33 N4 C11 111.7(4) . .
N5 K1 As1 101.57(13) . .
N5 K1 O1 58.46(16) . .
O1 K1 As1 160.03(11) . .
O2 K1 As1 143.65(11) . .
O2 K1 N5 114.00(16) . .
O2 K1 O1 56.09(14) . .
O3 K1 As1 77.21(12) . .
O3 K1 N5 60.73(17) . .
O3 K1 O1 90.89(16) . .
O3 K1 O2 126.35(17) . .
O3 K1 O4 60.44(16) . .
O3 K1 O5 110.62(16) . .
O3 K1 N6 122.43(17) . .
O4 K1 As1 76.61(11) . .
O4 K1 N5 119.88(17) . .
O4 K1 O1 111.60(15) . .
O4 K1 O2 91.35(16) . .
O4 K1 O5 156.50(15) . .
O4 K1 N6 62.15(17) . .
O5 K1 As1 80.20(10) . .
O5 K1 N5 61.36(15) . .
O5 K1 O1 89.30(14) . .
O5 K1 O2 109.84(16) . .
O5 K1 N6 120.24(17) . .
O6 K1 As1 70.91(12) . .
O6 K1 N5 121.53(16) . .
O6 K1 O1 118.27(16) . .
O6 K1 O2 83.83(17) . .
O6 K1 O3 147.83(18) . .
O6 K1 O4 114.38(16) . .
O6 K1 O5 60.22(15) . .
O6 K1 N6 60.31(17) . .
N6 K1 As1 86.21(12) . .
N6 K1 N5 172.20(18) . .
N6 K1 O1 113.76(16) . .
N6 K1 O2 58.22(15) . .
C34 N5 K1 113.4(4) . .
C34 N5 C40 110.8(6) . .
C40 N5 K1 105.7(4) . .
C46 N5 K1 107.7(4) . .
C46 N5 C34 109.2(6) . .
C46 N5 C40 109.9(7) . .
N5 C34 H34A 108.8 . .
N5 C34 H34B 108.8 . .
N5 C34 C35 113.9(6) . .
H34A C34 H34B 107.7 . .
C35 C34 H34A 108.8 . .
C35 C34 H34B 108.8 . .
C34 C35 H35A 109.6 . .
C34 C35 H35B 109.6 . .
H35A C35 H35B 108.1 . .
O1 C35 C34 110.3(6) . .
O1 C35 H35A 109.6 . .
O1 C35 H35B 109.6 . .
C35 O1 K1 113.4(4) . .
C36 O1 K1 116.0(4) . .
C36 O1 C35 111.2(6) . .
O1 C36 H36A 109.7 . .
O1 C36 H36B 109.7 . .
O1 C36 C37 109.8(7) . .
H36A C36 H36B 108.2 . .
C37 C36 H36A 109.7 . .
C37 C36 H36B 109.7 . .
C36 C37 H37A 109.8 . .
C36 C37 H37B 109.8 . .
H37A C37 H37B 108.2 . .
O2 C37 C36 109.4(8) . .
O2 C37 H37A 109.8 . .
O2 C37 H37B 109.8 . .
C37 O2 K1 116.5(5) . .
C38 O2 K1 115.1(4) . .
C38 O2 C37 112.3(7) . .
O2 C38 H38A 109.7 . .
O2 C38 H38B 109.7 . .
O2 C38 C39 109.9(7) . .
H38A C38 H38B 108.2 . .
C39 C38 H38A 109.7 . .
C39 C38 H38B 109.7 . .
C38 C39 H39A 109.0 . .
C38 C39 H39B 109.0 . .
H39A C39 H39B 107.8 . .
N6 C39 C38 112.9(7) . .
N6 C39 H39A 109.0 . .
N6 C39 H39B 109.0 . .
N5 C40 H40A 108.7 . .
N5 C40 H40B 108.7 . .
N5 C40 C41 114.3(7) . .
H40A C40 H40B 107.6 . .
C41 C40 H40A 108.7 . .
C41 C40 H40B 108.7 . .
C40 C41 H41A 109.8 . .
C40 C41 H41B 109.8 . .
H41A C41 H41B 108.2 . .
O3 C41 C40 109.5(6) . .
O3 C41 H41A 109.8 . .
O3 C41 H41B 109.8 . .
C41 O3 K1 120.9(5) . .
C42 O3 K1 117.5(5) . .
C42 O3 C41 113.3(6) . .
O3 C42 H42A 109.9 . .
O3 C42 H42B 109.9 . .
O3 C42 C43 109.0(6) . .
H42A C42 H42B 108.3 . .
C43 C42 H42A 109.9 . .
C43 C42 H42B 109.9 . .
C42 C43 H43A 109.7 . .
C42 C43 H43B 109.7 . .
H43A C43 H43B 108.2 . .
O4 C43 C42 109.7(7) . .
O4 C43 H43A 109.7 . .
O4 C43 H43B 109.7 . .
C43 O4 K1 109.7(4) . .
C44 O4 K1 107.3(4) . .
C44 O4 C43 109.9(6) . .
O4 C44 H44A 109.8 . .
O4 C44 H44B 109.8 . .
O4 C44 C45 109.4(6) . .
H44A C44 H44B 108.2 . .
C45 C44 H44A 109.8 . .
C45 C44 H44B 109.8 . .
C44 C45 H45A 108.7 . .
C44 C45 H45B 108.7 . .
H45A C45 H45B 107.6 . .
N6 C45 C44 114.2(6) . .
N6 C45 H45A 108.7 . .
N6 C45 H45B 108.7 . .
N5 C46 H46A 108.9 . .
N5 C46 H46B 108.9 . .
N5 C46 C47 113.2(6) . .
H46A C46 H46B 107.7 . .
C47 C46 H46A 108.9 . .
C47 C46 H46B 108.9 . .
C46 C47 H47A 110.1 . .
C46 C47 H47B 110.1 . .
H47A C47 H47B 108.4 . .
O5 C47 C46 108.1(7) . .
O5 C47 H47A 110.1 . .
O5 C47 H47B 110.1 . .
C47 O5 K1 104.4(4) . .
C47 O5 C48 110.3(6) . .
C48 O5 K1 108.1(4) . .
O5 C48 H48A 109.7 . .
O5 C48 H48B 109.7 . .
O5 C48 C49 109.9(6) . .
H48A C48 H48B 108.2 . .
C49 C48 H48A 109.7 . .
C49 C48 H48B 109.7 . .
C48 C49 H49A 109.8 . .
C48 C49 H49B 109.8 . .
H49A C49 H49B 108.3 . .
O6 C49 C48 109.2(6) . .
O6 C49 H49A 109.8 . .
O6 C49 H49B 109.8 . .
C49 O6 K1 120.1(4) . .
C50 O6 K1 123.9(5) . .
C50 O6 C49 116.0(6) . .
O6 C50 H50A 109.7 . .
O6 C50 H50B 109.7 . .
O6 C50 C51 109.6(6) . .
H50A C50 H50B 108.2 . .
C51 C50 H50A 109.7 . .
C51 C50 H50B 109.7 . .
C50 C51 H51A 108.5 . .
C50 C51 H51B 108.5 . .
H51A C51 H51B 107.5 . .
N6 C51 C50 115.0(6) . .
N6 C51 H51A 108.5 . .
N6 C51 H51B 108.5 . .
C39 N6 K1 115.0(4) . .
C39 N6 C45 109.5(6) . .
C39 N6 C51 112.6(7) . .
C45 N6 K1 108.4(4) . .
C51 N6 K1 101.8(4) . .
C51 N6 C45 109.1(6) . .
N7 U2 As2 110.01(14) . .
N7 U2 N8 109.3(2) . .
N7 U2 N10 70.67(19) . .
N8 U2 As2 112.86(14) . .
N8 U2 N10 70.31(18) . .
N9 U2 As2 106.69(17) . .
N9 U2 N7 109.5(2) . .
N9 U2 N8 108.4(2) . .
N9 U2 N10 69.4(2) . .
N10 U2 As2 175.83(15) . .
U2 As2 H2 85(2) . .
U2 As2 K2 178.85(5) . .
K2 As2 H2 96(2) . .
Si4 N7 U2 134.3(3) . .
C61 N7 U2 109.3(4) . .
C61 N7 Si4 116.4(4) . .
N7 Si4 C52 112.6(3) . .
N7 Si4 C55 110.6(3) . .
N7 Si4 C58 108.9(3) . .
C52 Si4 C55 106.4(4) . .
C58 Si4 C52 106.2(3) . .
C58 Si4 C55 112.2(3) . .
Si4 C52 H52 106.8 . .
C53 C52 Si4 112.3(6) . .
C53 C52 H52 106.8 . .
C53 C52 C54 110.6(6) . .
C54 C52 Si4 113.1(5) . .
C54 C52 H52 106.8 . .
C52 C53 H53A 109.5 . .
C52 C53 H53B 109.5 . .
C52 C53 H53C 109.5 . .
H53A C53 H53B 109.5 . .
H53A C53 H53C 109.5 . .
H53B C53 H53C 109.5 . .
C52 C54 H54A 109.5 . .
C52 C54 H54B 109.5 . .
C52 C54 H54C 109.5 . .
H54A C54 H54B 109.5 . .
H54A C54 H54C 109.5 . .
H54B C54 H54C 109.5 . .
Si4 C55 H55 106.0 . .
C56 C55 Si4 115.8(6) . .
C56 C55 H55 106.0 . .
C57 C55 Si4 113.3(7) . .
C57 C55 H55 106.0 . .
C57 C55 C56 109.0(7) . .
C55 C56 H56A 109.5 . .
C55 C56 H56B 109.5 . .
C55 C56 H56C 109.5 . .
H56A C56 H56B 109.5 . .
H56A C56 H56C 109.5 . .
H56B C56 H56C 109.5 . .
C55 C57 H57A 109.5 . .
C55 C57 H57B 109.5 . .
C55 C57 H57C 109.5 . .
H57A C57 H57B 109.5 . .
H57A C57 H57C 109.5 . .
H57B C57 H57C 109.5 . .
Si4 C58 H58 106.2 . .
C59 C58 Si4 111.6(5) . .
C59 C58 H58 106.2 . .
C60 C58 Si4 116.0(5) . .
C60 C58 H58 106.2 . .
C60 C58 C59 110.0(5) . .
C58 C59 H59A 109.5 . .
C58 C59 H59B 109.5 . .
C58 C59 H59C 109.5 . .
H59A C59 H59B 109.5 . .
H59A C59 H59C 109.5 . .
H59B C59 H59C 109.5 . .
C58 C60 H60A 109.5 . .
C58 C60 H60B 109.5 . .
C58 C60 H60C 109.5 . .
H60A C60 H60B 109.5 . .
H60A C60 H60C 109.5 . .
H60B C60 H60C 109.5 . .
N7 C61 H61A 109.7 . .
N7 C61 H61B 109.7 . .
N7 C61 C62 109.8(6) . .
H61A C61 H61B 108.2 . .
C62 C61 H61A 109.7 . .
C62 C61 H61B 109.7 . .
C61 C62 H62A 109.6 . .
C61 C62 H62B 109.6 . .
H62A C62 H62B 108.1 . .
N10 C62 C61 110.3(6) . .
N10 C62 H62A 109.6 . .
N10 C62 H62B 109.6 . .
Si5 N8 U2 132.9(3) . .
C72 N8 U2 109.3(4) . .
C72 N8 Si5 117.8(4) . .
N8 Si5 C63 109.8(4) . .
N8 Si5 C66 107.9(3) . .
N8 Si5 C69 113.4(3) . .
C66 Si5 C63 114.4(5) . .
C66 Si5 C69 106.2(3) . .
C69 Si5 C63 105.2(3) . .
Si5 C63 H63 106.4 . .
C64 C63 Si5 112.4(7) . .
C64 C63 H63 106.4 . .
C64 C63 C65 109.3(9) . .
C65 C63 Si5 115.2(7) . .
C65 C63 H63 106.4 . .
C63 C64 H64A 109.5 . .
C63 C64 H64B 109.5 . .
C63 C64 H64C 109.5 . .
H64A C64 H64B 109.5 . .
H64A C64 H64C 109.5 . .
H64B C64 H64C 109.5 . .
C63 C65 H65A 109.5 . .
C63 C65 H65B 109.5 . .
C63 C65 H65C 109.5 . .
H65A C65 H65B 109.5 . .
H65A C65 H65C 109.5 . .
H65B C65 H65C 109.5 . .
Si5 C66 H66 105.9 . .
C67 C66 Si5 116.3(6) . .
C67 C66 H66 105.9 . .
C67 C66 C68 109.7(6) . .
C68 C66 Si5 112.4(5) . .
C68 C66 H66 105.9 . .
C66 C67 H67A 109.5 . .
C66 C67 H67B 109.5 . .
C66 C67 H67C 109.5 . .
H67A C67 H67B 109.5 . .
H67A C67 H67C 109.5 . .
H67B C67 H67C 109.5 . .
C66 C68 H68A 109.5 . .
C66 C68 H68B 109.5 . .
C66 C68 H68C 109.5 . .
H68A C68 H68B 109.5 . .
H68A C68 H68C 109.5 . .
H68B C68 H68C 109.5 . .
Si5 C69 H69 107.4 . .
C70 C69 Si5 112.0(5) . .
C70 C69 H69 107.4 . .
C70 C69 C71 109.1(7) . .
C71 C69 Si5 113.2(5) . .
C71 C69 H69 107.4 . .
C69 C70 H70A 109.5 . .
C69 C70 H70B 109.5 . .
C69 C70 H70C 109.5 . .
H70A C70 H70B 109.5 . .
H70A C70 H70C 109.5 . .
H70B C70 H70C 109.5 . .
C69 C71 H71A 109.5 . .
C69 C71 H71B 109.5 . .
C69 C71 H71C 109.5 . .
H71A C71 H71B 109.5 . .
H71A C71 H71C 109.5 . .
H71B C71 H71C 109.5 . .
N8 C72 H72A 109.8 . .
N8 C72 H72B 109.8 . .
N8 C72 C73 109.6(6) . .
H72A C72 H72B 108.2 . .
C73 C72 H72A 109.8 . .
C73 C72 H72B 109.8 . .
C72 C73 H73A 109.7 . .
C72 C73 H73B 109.7 . .
H73A C73 H73B 108.2 . .
N10 C73 C72 110.0(7) . .
N10 C73 H73A 109.7 . .
N10 C73 H73B 109.7 . .
Si6 N9 U2 134.2(3) . .
C83 N9 U2 110.8(5) . .
C83 N9 Si6 115.0(5) . .
N9 Si6 C74 110.6(4) . .
N9 Si6 C77 112.1(3) . .
N9 Si6 C80 107.6(3) . .
C77 Si6 C74 106.9(4) . .
C80 Si6 C74 113.7(4) . .
C80 Si6 C77 106.0(4) . .
Si6 C74 H74 106.1 . .
C75 C74 Si6 113.9(6) . .
C75 C74 H74 106.1 . .
C75 C74 C76 109.3(8) . .
C76 C74 Si6 114.6(8) . .
C76 C74 H74 106.1 . .
C74 C75 H75A 109.5 . .
C74 C75 H75B 109.5 . .
C74 C75 H75C 109.5 . .
H75A C75 H75B 109.5 . .
H75A C75 H75C 109.5 . .
H75B C75 H75C 109.5 . .
C74 C76 H76A 109.5 . .
C74 C76 H76B 109.5 . .
C74 C76 H76C 109.5 . .
H76A C76 H76B 109.5 . .
H76A C76 H76C 109.5 . .
H76B C76 H76C 109.5 . .
Si6 C77 H77 107.2 . .
C78 C77 Si6 113.0(7) . .
C78 C77 H77 107.2 . .
C79 C77 Si6 111.4(5) . .
C79 C77 H77 107.2 . .
C79 C77 C78 110.6(7) . .
C77 C78 H78A 109.5 . .
C77 C78 H78B 109.5 . .
C77 C78 H78C 109.5 . .
H78A C78 H78B 109.5 . .
H78A C78 H78C 109.5 . .
H78B C78 H78C 109.5 . .
C77 C79 H79A 109.5 . .
C77 C79 H79B 109.5 . .
C77 C79 H79C 109.5 . .
H79A C79 H79B 109.5 . .
H79A C79 H79C 109.5 . .
H79B C79 H79C 109.5 . .
Si6 C80 H80 105.8 . .
C81 C80 Si6 111.6(5) . .
C81 C80 H80 105.8 . .
C82 C80 Si6 117.5(6) . .
C82 C80 H80 105.8 . .
C82 C80 C81 109.5(6) . .
C80 C81 H81A 109.5 . .
C80 C81 H81B 109.5 . .
C80 C81 H81C 109.5 . .
H81A C81 H81B 109.5 . .
H81A C81 H81C 109.5 . .
H81B C81 H81C 109.5 . .
C80 C82 H82A 109.5 . .
C80 C82 H82B 109.5 . .
C80 C82 H82C 109.5 . .
H82A C82 H82B 109.5 . .
H82A C82 H82C 109.5 . .
H82B C82 H82C 109.5 . .
N9 C83 H83A 109.8 . .
N9 C83 H83B 109.8 . .
N9 C83 C84 109.2(6) . .
H83A C83 H83B 108.3 . .
C84 C83 H83A 109.8 . .
C84 C83 H83B 109.8 . .
C83 C84 H84A 109.9 . .
C83 C84 H84B 109.9 . .
H84A C84 H84B 108.3 . .
N10 C84 C83 109.0(6) . .
N10 C84 H84A 109.9 . .
N10 C84 H84B 109.9 . .
C62 N10 U2 106.2(4) . .
C62 N10 C73 112.7(7) . .
C62 N10 C84 111.9(6) . .
C73 N10 U2 106.2(4) . .
C73 N10 C84 112.3(7) . .
C84 N10 U2 106.9(5) . .
N11 K2 As2 90.2(3) . .
N11 K2 O7 56.3(4) . .
N11 K2 O8 110.5(4) . .
N11 K2 N12 165.3(4) . .
O7 K2 As2 146.4(3) . .
O7 K2 O8 55.8(5) . .
O7 K2 N12 111.6(4) . .
O8 K2 As2 153.9(3) . .
O9 K2 As2 78.8(4) . .
O9 K2 N11 58.8(4) . .
O9 K2 O7 81.0(5) . .
O9 K2 O8 98.0(5) . .
O9 K2 N12 113.8(4) . .
O10 K2 As2 81.9(4) . .
O10 K2 N11 117.4(4) . .
O10 K2 O7 109.7(5) . .
O10 K2 O8 74.6(5) . .
O10 K2 O9 58.7(4) . .
O10 K2 N12 56.0(4) . .
O11 K2 As2 78.0(4) . .
O11 K2 N11 61.1(4) . .
O11 K2 O7 86.4(5) . .
O11 K2 O8 125.5(5) . .
O11 K2 O9 114.7(4) . .
O11 K2 O10 159.9(5) . .
O11 K2 O12 65.9(5) . .
O11 K2 N12 130.2(4) . .
O12 K2 As2 81.9(4) . .
O12 K2 N11 127.0(4) . .
O12 K2 O7 118.6(5) . .
O12 K2 O8 96.9(5) . .
O12 K2 O9 160.0(5) . .
O12 K2 O10 113.2(4) . .
O12 K2 N12 64.7(4) . .
N12 K2 As2 101.0(3) . .
N12 K2 O8 56.2(4) . .
N13 K2 As2 95.7(4) . .
N13 K2 O14 119.2(5) . .
N13 K2 O16 121.0(5) . .
N13 K2 O18 123.2(4) . .
N13 K2 N14 177.0(5) . .
O13 K2 As2 155.7(4) . .
O13 K2 N13 61.2(5) . .
O13 K2 O14 58.0(5) . .
O13 K2 O16 119.4(6) . .
O13 K2 O18 108.4(6) . .
O13 K2 N14 116.0(5) . .
O14 K2 As2 144.2(4) . .
O14 K2 N14 57.9(5) . .
O15 K2 As2 78.7(4) . .
O15 K2 N13 61.7(4) . .
O15 K2 O13 94.9(6) . .
O15 K2 O14 123.0(6) . .
O15 K2 O16 59.5(5) . .
O15 K2 O17 118.0(5) . .
O15 K2 O18 155.5(6) . .
O15 K2 N14 118.6(5) . .
O16 K2 As2 77.7(4) . .
O16 K2 O14 89.4(6) . .
O16 K2 N14 59.1(5) . .
O17 K2 As2 82.0(4) . .
O17 K2 N13 62.5(4) . .
O17 K2 O13 80.5(6) . .
O17 K2 O14 106.4(5) . .
O17 K2 O16 159.6(6) . .
O17 K2 O18 60.7(4) . .
O17 K2 N14 118.6(5) . .
O18 K2 As2 76.9(4) . .
O18 K2 O14 77.5(6) . .
O18 K2 O16 112.2(5) . .
O18 K2 N14 57.9(5) . .
N14 K2 As2 87.2(4) . .
C85 N11 K2 114.7(13) . .
C91 N11 K2 114.5(12) . .
C91 N11 C85 108.2(12) . .
C91 N11 C97 109.7(13) . .
C97 N11 K2 101.5(14) . .
C97 N11 C85 107.8(13) . .
N11 C85 H85A 109.8 . .
N11 C85 H85B 109.8 . .
H85A C85 H85B 108.3 . .
C86 C85 N11 109.2(19) . .
C86 C85 H85A 109.8 . .
C86 C85 H85B 109.8 . .
C85 C86 H86A 110.0 . .
C85 C86 H86B 110.0 . .
H86A C86 H86B 108.4 . .
O7 C86 C85 109(2) . .
O7 C86 H86A 110.0 . .
O7 C86 H86B 110.0 . .
C86 O7 K2 114.0(15) . .
C87 O7 K2 112.1(15) . .
C87 O7 C86 112.5(19) . .
O7 C87 H87A 108.6 . .
O7 C87 H87B 108.6 . .
H87A C87 H87B 107.6 . .
C88 C87 O7 115(3) . .
C88 C87 H87A 108.6 . .
C88 C87 H87B 108.6 . .
C87 C88 H88A 107.5 . .
C87 C88 H88B 107.5 . .
C87 C88 O8 119(3) . .
H88A C88 H88B 107.0 . .
O8 C88 H88A 107.5 . .
O8 C88 H88B 107.5 . .
C88 O8 K2 108.8(16) . .
C88 O8 C89 118(2) . .
C89 O8 K2 106.9(15) . .
O8 C89 H89A 110.1 . .
O8 C89 H89B 110.1 . .
O8 C89 C90 108(2) . .
H89A C89 H89B 108.4 . .
C90 C89 H89A 110.1 . .
C90 C89 H89B 110.1 . .
C89 C90 H90A 108.8 . .
C89 C90 H90B 108.8 . .
C89 C90 N12 114(2) . .
H90A C90 H90B 107.7 . .
N12 C90 H90A 108.8 . .
N12 C90 H90B 108.8 . .
N11 C91 H91A 109.1 . .
N11 C91 H91B 109.1 . .
H91A C91 H91B 107.9 . .
C92 C91 N11 112.4(18) . .
C92 C91 H91A 109.1 . .
C92 C91 H91B 109.1 . .
C91 C92 H92A 107.6 . .
C91 C92 H92B 107.6 . .
H92A C92 H92B 107.0 . .
O9 C92 C91 118.9(19) . .
O9 C92 H92A 107.6 . .
O9 C92 H92B 107.6 . .
C92 O9 K2 107.2(13) . .
C93 O9 K2 113.1(12) . .
C93 O9 C92 118.5(17) . .
O9 C93 H93A 108.1 . .
O9 C93 H93B 108.1 . .
O9 C93 C94 116.7(19) . .
H93A C93 H93B 107.3 . .
C94 C93 H93A 108.1 . .
C94 C93 H93B 108.1 . .
C93 C94 H94A 108.8 . .
C93 C94 H94B 108.8 . .
H94A C94 H94B 107.7 . .
O10 C94 C93 113.8(18) . .
O10 C94 H94A 108.8 . .
O10 C94 H94B 108.8 . .
C94 O10 K2 117.9(12) . .
C95 O10 K2 121.4(13) . .
C95 O10 C94 117.5(16) . .
O10 C95 H95A 109.1 . .
O10 C95 H95B 109.1 . .
O10 C95 C96 112.3(19) . .
H95A C95 H95B 107.9 . .
C96 C95 H95A 109.1 . .
C96 C95 H95B 109.1 . .
C95 C96 H96A 110.1 . .
C95 C96 H96B 110.1 . .
C95 C96 N12 107.8(18) . .
H96A C96 H96B 108.5 . .
N12 C96 H96A 110.1 . .
N12 C96 H96B 110.1 . .
N11 C97 H97A 107.1 . .
N11 C97 H97B 107.2 . .
H97A C97 H97B 106.8 . .
C98 C97 N11 121(2) . .
C98 C97 H97A 107.1 . .
C98 C97 H97B 107.2 . .
C97 C98 H98A 108.7 . .
C97 C98 H98B 108.7 . .
H98A C98 H98B 107.6 . .
O11 C98 C97 114(2) . .
O11 C98 H98A 108.7 . .
O11 C98 H98B 108.7 . .
C98 O11 K2 125.8(12) . .
C99 O11 K2 114.4(13) . .
C99 O11 C98 119.2(17) . .
O11 C99 H99A 108.0 . .
O11 C99 H99B 108.0 . .
O11 C99 C100 117(2) . .
H99A C99 H99B 107.3 . .
C100 C99 H99A 108.0 . .
C100 C99 H99B 108.0 . .
C99 C100 H10A 107.9 . .
C99 C100 H10B 107.9 . .
H10A C100 H10B 107.2 . .
O12 C100 C99 118(2) . .
O12 C100 H10A 107.9 . .
O12 C100 H10B 107.9 . .
C100 O12 K2 108.9(14) . .
C100 O12 C101 123.2(18) . .
C101 O12 K2 104.0(14) . .
O12 C101 H10C 107.5 . .
O12 C101 H10D 107.5 . .
O12 C101 C102 119(2) . .
H10C C101 H10D 107.0 . .
C102 C101 H10C 107.5 . .
C102 C101 H10D 107.5 . .
C101 C102 H10E 108.9 . .
C101 C102 H10F 108.9 . .
C101 C102 N12 113.5(19) . .
H10E C102 H10F 107.7 . .
N12 C102 H10E 108.9 . .
N12 C102 H10F 108.9 . .
C90 N12 K2 114.8(13) . .
C90 N12 C96 112.1(12) . .
C96 N12 K2 106.4(13) . .
C102 N12 K2 102.0(12) . .
C102 N12 C90 110.7(12) . .
C102 N12 C96 110.3(12) . .
C103 N13 K2 114.8(14) . .
C103 N13 C109 108.2(13) . .
C109 N13 K2 106.2(14) . .
C115 N13 K2 107.1(14) . .
C115 N13 C103 111.6(13) . .
C115 N13 C109 108.7(13) . .
N13 C103 H10G 108.9 . .
N13 C103 H10H 108.9 . .
H10G C103 H10H 107.8 . .
C104 C103 N13 113(2) . .
C104 C103 H10G 109.0 . .
C104 C103 H10H 108.9 . .
C103 C104 H10I 107.1 . .
C103 C104 H10J 107.1 . .
H10I C104 H10J 106.8 . .
O13 C104 C103 121(2) . .
O13 C104 H10I 107.0 . .
O13 C104 H10J 107.1 . .
C104 O13 K2 117.6(16) . .
C105 O13 K2 119.4(18) . .
C105 O13 C104 123(2) . .
O13 C105 H10K 105.9 . .
O13 C105 H10L 106.0 . .
H10K C105 H10L 106.3 . .
C106 C105 O13 125(3) . .
C106 C105 H10K 106.0 . .
C106 C105 H10L 106.0 . .
C105 C106 H10M 107.1 . .
C105 C106 H10N 107.1 . .
C105 C106 O14 121(3) . .
H10M C106 H10N 106.8 . .
O14 C106 H10M 107.1 . .
O14 C106 H10N 107.1 . .
C106 O14 K2 114.3(16) . .
C106 O14 C107 120(2) . .
C107 O14 K2 125.3(15) . .
O14 C107 H10O 110.7 . .
O14 C107 H10P 110.7 . .
O14 C107 C108 105(2) . .
H10O C107 H10P 108.8 . .
C108 C107 H10O 110.7 . .
C108 C107 H10P 110.7 . .
C107 C108 H10Q 104.8 . .
C107 C108 H10R 104.8 . .
C107 C108 N14 130(2) . .
H10Q C108 H10R 105.8 . .
N14 C108 H10Q 104.8 . .
N14 C108 H10R 104.8 . .
N13 C109 H10S 107.5 . .
N13 C109 H10T 107.5 . .
H10S C109 H10T 107.0 . .
C110 C109 N13 119(2) . .
C110 C109 H10S 107.5 . .
C110 C109 H10T 107.5 . .
C109 C110 H11A 108.7 . .
C109 C110 H11B 108.8 . .
H11A C110 H11B 107.6 . .
O15 C110 C109 114(2) . .
O15 C110 H11A 108.7 . .
O15 C110 H11B 108.8 . .
C110 O15 K2 121.8(14) . .
C111 O15 K2 122.0(13) . .
C111 O15 C110 116.1(18) . .
O15 C111 H11C 108.0 . .
O15 C111 H11D 108.0 . .
O15 C111 C112 117.2(19) . .
H11C C111 H11D 107.3 . .
C112 C111 H11C 108.0 . .
C112 C111 H11D 108.0 . .
C111 C112 H11E 107.7 . .
C111 C112 H11F 107.7 . .
H11E C112 H11F 107.1 . .
O16 C112 C111 118(2) . .
O16 C112 H11E 107.7 . .
O16 C112 H11F 107.7 . .
C112 O16 K2 113.6(14) . .
C112 O16 C113 112.3(19) . .
C113 O16 K2 118.3(15) . .
O16 C113 H11G 109.7 . .
O16 C113 H11H 109.7 . .
O16 C113 C114 110(2) . .
H11G C113 H11H 108.2 . .
C114 C113 H11G 109.7 . .
C114 C113 H11H 109.7 . .
C113 C114 H11I 106.0 . .
C113 C114 H11J 106.0 . .
H11I C114 H11J 106.3 . .
N14 C114 C113 125(2) . .
N14 C114 H11I 106.0 . .
N14 C114 H11J 106.0 . .
N13 C115 H11K 107.3 . .
N13 C115 H11L 107.3 . .
H11K C115 H11L 106.9 . .
C116 C115 N13 120(2) . .
C116 C115 H11K 107.3 . .
C116 C115 H11L 107.3 . .
C115 C116 H11M 109.6 . .
C115 C116 H11N 109.6 . .
H11M C116 H11N 108.1 . .
O17 C116 C115 110(2) . .
O17 C116 H11M 109.6 . .
O17 C116 H11N 109.6 . .
C116 O17 K2 105.6(14) . .
C117 O17 K2 111.1(14) . .
C117 O17 C116 101.1(17) . .
O17 C117 H11O 109.2 . .
O17 C117 H11P 109.2 . .
O17 C117 C118 112(2) . .
H11O C117 H11P 107.9 . .
C118 C117 H11O 109.2 . .
C118 C117 H11P 109.2 . .
C117 C118 H11Q 106.8 . .
C117 C118 H11R 106.8 . .
H11Q C118 H11R 106.7 . .
O18 C118 C117 122(2) . .
O18 C118 H11Q 106.8 . .
O18 C118 H11R 106.8 . .
C118 O18 K2 110.2(14) . .
C118 O18 C119 126(2) . .
C119 O18 K2 119.1(13) . .
O18 C119 H11S 107.2 . .
O18 C119 H11T 107.3 . .
O18 C119 C120 120(2) . .
H11S C119 H11T 106.9 . .
C120 C119 H11S 107.2 . .
C120 C119 H11T 107.3 . .
C119 C120 H12A 108.2 . .
C119 C120 H12B 108.2 . .
C119 C120 N14 116(2) . .
H12A C120 H12B 107.4 . .
N14 C120 H12A 108.2 . .
N14 C120 H12B 108.2 . .
C108 N14 K2 108.0(16) . .
C114 N14 K2 111.4(17) . .
C114 N14 C108 110(2) . .
C114 N14 C120 112(2) . .
C120 N14 K2 103.9(14) . .
C120 N14 C108 111.1(15) . .

loop_
_geom_bond_atom_site_label_1
_geom_bond_atom_site_label_2
_geom_bond_distance
_geom_bond_site_symmetry_2
U1 As1 2.7567(7) .
U1 N1 2.291(4) .
U1 N2 2.301(4) .
U1 N3 2.308(4) .
U1 N4 2.713(5) .
As1 H1 1.574(9) .
As1 K1 3.6767(16) .
N1 Si1 1.734(5) .
N1 C10 1.488(7) .
Si1 C2 1.913(8) .
Si1 C4 1.907(6) .
Si1 C7 1.906(7) .
C1 H1A 0.9800 .
C1 H1B 0.9800 .
C1 H1C 0.9800 .
C1 C2 1.505(11) .
C2 H2A 1.0000 .
C2 C3 1.519(10) .
C3 H3A 0.9800 .
C3 H3B 0.9800 .
C3 H3C 0.9800 .
C4 H4 1.0000 .
C4 C5 1.529(11) .
C4 C6 1.540(9) .
C5 H5A 0.9800 .
C5 H5B 0.9800 .
C5 H5C 0.9800 .
C6 H6A 0.9800 .
C6 H6B 0.9800 .
C6 H6C 0.9800 .
C7 H7 1.0000 .
C7 C8 1.527(8) .
C7 C9 1.542(8) .
C8 H8A 0.9800 .
C8 H8B 0.9800 .
C8 H8C 0.9800 .
C9 H9A 0.9800 .
C9 H9B 0.9800 .
C9 H9C 0.9800 .
C10 H10U 0.9900 .
C10 H10V 0.9900 .
C10 C11 1.511(9) .
C11 H11U 0.9900 .
C11 H11V 0.9900 .
C11 N4 1.485(7) .
N2 Si2 1.730(4) .
N2 C21 1.479(7) .
Si2 C12 1.929(6) .
Si2 C15 1.905(6) .
Si2 C18 1.902(6) .
C12 H12 1.0000 .
C12 C13 1.517(9) .
C12 C14 1.531(8) .
C13 H13A 0.9800 .
C13 H13B 0.9800 .
C13 H13C 0.9800 .
C14 H14A 0.9800 .
C14 H14B 0.9800 .
C14 H14C 0.9800 .
C15 H15 1.0000 .
C15 C16 1.541(8) .
C15 C17 1.532(8) .
C16 H16A 0.9800 .
C16 H16B 0.9800 .
C16 H16C 0.9800 .
C17 H17A 0.9800 .
C17 H17B 0.9800 .
C17 H17C 0.9800 .
C18 H18 1.0000 .
C18 C19 1.531(8) .
C18 C20 1.527(8) .
C19 H19A 0.9800 .
C19 H19B 0.9800 .
C19 H19C 0.9800 .
C20 H20A 0.9800 .
C20 H20B 0.9800 .
C20 H20C 0.9800 .
C21 H21A 0.9900 .
C21 H21B 0.9900 .
C21 C22 1.524(8) .
C22 H22A 0.9900 .
C22 H22B 0.9900 .
C22 N4 1.468(7) .
N3 Si3 1.728(5) .
N3 C32 1.477(7) .
Si3 C23 1.912(6) .
Si3 C26 1.905(6) .
Si3 C29 1.897(6) .
C23 H23 1.0000 .
C23 C24 1.526(9) .
C23 C25 1.525(9) .
C24 H24A 0.9800 .
C24 H24B 0.9800 .
C24 H24C 0.9800 .
C25 H25A 0.9800 .
C25 H25B 0.9800 .
C25 H25C 0.9800 .
C26 H26 1.0000 .
C26 C27 1.531(9) .
C26 C28 1.543(9) .
C27 H27A 0.9800 .
C27 H27B 0.9800 .
C27 H27C 0.9800 .
C28 H28A 0.9800 .
C28 H28B 0.9800 .
C28 H28C 0.9800 .
C29 H29 1.0000 .
C29 C30 1.523(9) .
C29 C31 1.549(8) .
C30 H30A 0.9800 .
C30 H30B 0.9800 .
C30 H30C 0.9800 .
C31 H31A 0.9800 .
C31 H31B 0.9800 .
C31 H31C 0.9800 .
C32 H32A 0.9900 .
C32 H32B 0.9900 .
C32 C33 1.516(8) .
C33 H33A 0.9900 .
C33 H33B 0.9900 .
C33 N4 1.485(7) .
K1 N5 3.024(6) .
K1 O1 3.028(5) .
K1 O2 3.004(5) .
K1 O3 2.786(5) .
K1 O4 2.850(5) .
K1 O5 2.858(5) .
K1 O6 2.732(5) .
K1 N6 2.973(6) .
N5 C34 1.471(10) .
N5 C40 1.479(11) .
N5 C46 1.460(10) .
C34 H34A 0.9900 .
C34 H34B 0.9900 .
C34 C35 1.495(13) .
C35 H35A 0.9900 .
C35 H35B 0.9900 .
C35 O1 1.418(9) .
O1 C36 1.404(11) .
C36 H36A 0.9900 .
C36 H36B 0.9900 .
C36 C37 1.488(14) .
C37 H37A 0.9900 .
C37 H37B 0.9900 .
C37 O2 1.436(10) .
O2 C38 1.415(10) .
C38 H38A 0.9900 .
C38 H38B 0.9900 .
C38 C39 1.506(12) .
C39 H39A 0.9900 .
C39 H39B 0.9900 .
C39 N6 1.454(10) .
C40 H40A 0.9900 .
C40 H40B 0.9900 .
C40 C41 1.505(13) .
C41 H41A 0.9900 .
C41 H41B 0.9900 .
C41 O3 1.411(10) .
O3 C42 1.400(10) .
C42 H42A 0.9900 .
C42 H42B 0.9900 .
C42 C43 1.494(13) .
C43 H43A 0.9900 .
C43 H43B 0.9900 .
C43 O4 1.433(10) .
O4 C44 1.418(10) .
C44 H44A 0.9900 .
C44 H44B 0.9900 .
C44 C45 1.507(11) .
C45 H45A 0.9900 .
C45 H45B 0.9900 .
C45 N6 1.475(10) .
C46 H46A 0.9900 .
C46 H46B 0.9900 .
C46 C47 1.521(11) .
C47 H47A 0.9900 .
C47 H47B 0.9900 .
C47 O5 1.417(10) .
O5 C48 1.425(8) .
C48 H48A 0.9900 .
C48 H48B 0.9900 .
C48 C49 1.485(11) .
C49 H49A 0.9900 .
C49 H49B 0.9900 .
C49 O6 1.413(9) .
O6 C50 1.406(9) .
C50 H50A 0.9900 .
C50 H50B 0.9900 .
C50 C51 1.504(12) .
C51 H51A 0.9900 .
C51 H51B 0.9900 .
C51 N6 1.465(10) .
U2 As2 2.7409(9) .
U2 N7 2.303(5) .
U2 N8 2.305(5) .
U2 N9 2.284(5) .
U2 N10 2.691(6) .
As2 H2 1.583(9) .
As2 K2 3.530(2) .
N7 Si4 1.740(5) .
N7 C61 1.477(9) .
Si4 C52 1.910(7) .
Si4 C55 1.919(7) .
Si4 C58 1.885(7) .
C52 H52 1.0000 .
C52 C53 1.519(11) .
C52 C54 1.540(11) .
C53 H53A 0.9800 .
C53 H53B 0.9800 .
C53 H53C 0.9800 .
C54 H54A 0.9800 .
C54 H54B 0.9800 .
C54 H54C 0.9800 .
C55 H55 1.0000 .
C55 C56 1.532(12) .
C55 C57 1.511(13) .
C56 H56A 0.9800 .
C56 H56B 0.9800 .
C56 H56C 0.9800 .
C57 H57A 0.9800 .
C57 H57B 0.9800 .
C57 H57C 0.9800 .
C58 H58 1.0000 .
C58 C59 1.543(8) .
C58 C60 1.539(9) .
C59 H59A 0.9800 .
C59 H59B 0.9800 .
C59 H59C 0.9800 .
C60 H60A 0.9800 .
C60 H60B 0.9800 .
C60 H60C 0.9800 .
C61 H61A 0.9900 .
C61 H61B 0.9900 .
C61 C62 1.529(12) .
C62 H62A 0.9900 .
C62 H62B 0.9900 .
C62 N10 1.464(10) .
N8 Si5 1.736(5) .
N8 C72 1.494(9) .
Si5 C63 1.918(9) .
Si5 C66 1.895(8) .
Si5 C69 1.900(7) .
C63 H63 1.0000 .
C63 C64 1.505(13) .
C63 C65 1.528(12) .
C64 H64A 0.9800 .
C64 H64B 0.9800 .
C64 H64C 0.9800 .
C65 H65A 0.9800 .
C65 H65B 0.9800 .
C65 H65C 0.9800 .
C66 H66 1.0000 .
C66 C67 1.529(10) .
C66 C68 1.543(10) .
C67 H67A 0.9800 .
C67 H67B 0.9800 .
C67 H67C 0.9800 .
C68 H68A 0.9800 .
C68 H68B 0.9800 .
C68 H68C 0.9800 .
C69 H69 1.0000 .
C69 C70 1.528(11) .
C69 C71 1.528(11) .
C70 H70A 0.9800 .
C70 H70B 0.9800 .
C70 H70C 0.9800 .
C71 H71A 0.9800 .
C71 H71B 0.9800 .
C71 H71C 0.9800 .
C72 H72A 0.9900 .
C72 H72B 0.9900 .
C72 C73 1.500(11) .
C73 H73A 0.9900 .
C73 H73B 0.9900 .
C73 N10 1.483(9) .
N9 Si6 1.746(7) .
N9 C83 1.480(10) .
Si6 C74 1.915(9) .
Si6 C77 1.900(8) .
Si6 C80 1.872(7) .
C74 H74 1.0000 .
C74 C75 1.527(14) .
C74 C76 1.550(14) .
C75 H75A 0.9800 .
C75 H75B 0.9800 .
C75 H75C 0.9800 .
C76 H76A 0.9800 .
C76 H76B 0.9800 .
C76 H76C 0.9800 .
C77 H77 1.0000 .
C77 C78 1.521(12) .
C77 C79 1.519(13) .
C78 H78A 0.9800 .
C78 H78B 0.9800 .
C78 H78C 0.9800 .
C79 H79A 0.9800 .
C79 H79B 0.9800 .
C79 H79C 0.9800 .
C80 H80 1.0000 .
C80 C81 1.540(11) .
C80 C82 1.529(10) .
C81 H81A 0.9800 .
C81 H81B 0.9800 .
C81 H81C 0.9800 .
C82 H82A 0.9800 .
C82 H82B 0.9800 .
C82 H82C 0.9800 .
C83 H83A 0.9900 .
C83 H83B 0.9900 .
C83 C84 1.500(13) .
C84 H84A 0.9900 .
C84 H84B 0.9900 .
C84 N10 1.490(11) .
K2 N11 3.012(17) .
K2 O7 3.051(18) .
K2 O8 3.125(18) .
K2 O9 2.912(15) .
K2 O10 2.889(15) .
K2 O11 2.612(15) .
K2 O12 2.646(16) .
K2 N12 3.079(18) .
K2 N13 2.85(2) .
K2 O13 2.780(19) .
K2 O14 2.99(2) .
K2 O15 2.739(16) .
K2 O16 2.892(17) .
K2 O17 2.766(16) .
K2 O18 2.886(17) .
K2 N14 3.08(2) .
N11 C85 1.475(15) .
N11 C91 1.444(15) .
N11 C97 1.458(15) .
C85 H85A 0.9900 .
C85 H85B 0.9900 .
C85 C86 1.44(2) .
C86 H86A 0.9900 .
C86 H86B 0.9900 .
C86 O7 1.432(19) .
O7 C87 1.390(19) .
C87 H87A 0.9900 .
C87 H87B 0.9900 .
C87 C88 1.28(3) .
C88 H88A 0.9900 .
C88 H88B 0.9900 .
C88 O8 1.370(19) .
O8 C89 1.45(2) .
C89 H89A 0.9900 .
C89 H89B 0.9900 .
C89 C90 1.43(2) .
C90 H90A 0.9900 .
C90 H90B 0.9900 .
C90 N12 1.471(15) .
C91 H91A 0.9900 .
C91 H91B 0.9900 .
C91 C92 1.446(18) .
C92 H92A 0.9900 .
C92 H92B 0.9900 .
C92 O9 1.372(15) .
O9 C93 1.365(16) .
C93 H93A 0.9900 .
C93 H93B 0.9900 .
C93 C94 1.45(2) .
C94 H94A 0.9900 .
C94 H94B 0.9900 .
C94 O10 1.371(15) .
O10 C95 1.361(15) .
C95 H95A 0.9900 .
C95 H95B 0.9900 .
C95 C96 1.422(19) .
C96 H96A 0.9900 .
C96 H96B 0.9900 .
C96 N12 1.468(15) .
C97 H97A 0.9900 .
C97 H97B 0.9900 .
C97 C98 1.420(18) .
C98 H98A 0.9900 .
C98 H98B 0.9900 .
C98 O11 1.383(15) .
O11 C99 1.365(16) .
C99 H99A 0.9900 .
C99 H99B 0.9900 .
C99 C100 1.46(2) .
C100 H10A 0.9900 .
C100 H10B 0.9900 .
C100 O12 1.349(16) .
O12 C101 1.405(15) .
C101 H10C 0.9900 .
C101 H10D 0.9900 .
C101 C102 1.434(19) .
C102 H10E 0.9900 .
C102 H10F 0.9900 .
C102 N12 1.459(15) .
N13 C103 1.466(15) .
N13 C109 1.484(15) .
N13 C115 1.457(15) .
C103 H10G 0.9900 .
C103 H10H 0.9900 .
C103 C104 1.42(2) .
C104 H10I 0.9900 .
C104 H10J 0.9900 .
C104 O13 1.41(2) .
O13 C105 1.391(19) .
C105 H10K 0.9900 .
C105 H10L 0.9900 .
C105 C106 1.27(3) .
C106 H10M 0.9900 .
C106 H10N 0.9900 .
C106 O14 1.372(19) .
O14 C107 1.44(2) .
C107 H10O 0.9900 .
C107 H10P 0.9900 .
C107 C108 1.44(2) .
C108 H10Q 0.9900 .
C108 H10R 0.9900 .
C108 N14 1.470(15) .
C109 H10S 0.9900 .
C109 H10T 0.9900 .
C109 C110 1.424(19) .
C110 H11A 0.9900 .
C110 H11B 0.9900 .
C110 O15 1.358(16) .
O15 C111 1.354(16) .
C111 H11C 0.9900 .
C111 H11D 0.9900 .
C111 C112 1.46(2) .
C112 H11E 0.9900 .
C112 H11F 0.9900 .
C112 O16 1.339(16) .
O16 C113 1.369(16) .
C113 H11G 0.9900 .
C113 H11H 0.9900 .
C113 C114 1.60(4) .
C114 H11I 0.9900 .
C114 H11J 0.9900 .
C114 N14 1.25(3) .
C115 H11K 0.9900 .
C115 H11L 0.9900 .
C115 C116 1.430(18) .
C116 H11M 0.9900 .
C116 H11N 0.9900 .
C116 O17 1.371(16) .
O17 C117 1.363(16) .
C117 H11O 0.9900 .
C117 H11P 0.9900 .
C117 C118 1.43(2) .
C118 H11Q 0.9900 .
C118 H11R 0.9900 .
C118 O18 1.361(16) .
O18 C119 1.358(15) .
C119 H11S 0.9900 .
C119 H11T 0.9900 .
C119 C120 1.425(18) .
C120 H12A 0.9900 .
C120 H12B 0.9900 .
C120 N14 1.460(15) .

loop_
_geom_torsion_atom_site_label_1
_geom_torsion_atom_site_label_2
_geom_torsion_atom_site_label_3
_geom_torsion_atom_site_label_4
_geom_torsion
_geom_torsion_site_symmetry_1
_geom_torsion_site_symmetry_2
_geom_torsion_site_symmetry_3
_geom_torsion_site_symmetry_4
U1 N1 Si1 C2 136.8(4) . . . .
U1 N1 Si1 C4 -105.7(4) . . . .
U1 N1 Si1 C7 11.3(4) . . . .
U1 N1 C10 C11 -65.2(5) . . . .
U1 N2 Si2 C12 139.4(3) . . . .
U1 N2 Si2 C15 -101.7(3) . . . .
U1 N2 Si2 C18 16.1(4) . . . .
U1 N2 C21 C22 -65.0(5) . . . .
U1 N3 Si3 C23 137.7(4) . . . .
U1 N3 Si3 C26 -103.0(4) . . . .
U1 N3 Si3 C29 15.3(4) . . . .
U1 N3 C32 C33 -65.2(5) . . . .
N1 C10 C11 N4 61.0(6) . . . .
Si1 N1 C10 C11 114.4(5) . . . .
C10 N1 Si1 C2 -42.6(5) . . . .
C10 N1 Si1 C4 74.9(5) . . . .
C10 N1 Si1 C7 -168.2(4) . . . .
C10 C11 N4 U1 -26.9(5) . . . .
C10 C11 N4 C22 -143.8(5) . . . .
C10 C11 N4 C33 88.8(6) . . . .
N2 C21 C22 N4 61.3(6) . . . .
Si2 N2 C21 C22 118.0(4) . . . .
C21 N2 Si2 C12 -44.4(4) . . . .
C21 N2 Si2 C15 74.4(4) . . . .
C21 N2 Si2 C18 -167.8(4) . . . .
C21 C22 N4 U1 -27.5(5) . . . .
C21 C22 N4 C11 88.9(5) . . . .
C21 C22 N4 C33 -144.0(5) . . . .
N3 Si3 C29 C30 53.8(5) . . . .
N3 Si3 C29 C31 -178.6(4) . . . .
N3 C32 C33 N4 61.9(6) . . . .
Si3 N3 C32 C33 114.8(4) . . . .
C23 Si3 C29 C30 -68.3(5) . . . .
C23 Si3 C29 C31 59.4(5) . . . .
C26 Si3 C29 C30 175.2(4) . . . .
C26 Si3 C29 C31 -57.2(5) . . . .
C32 N3 Si3 C23 -42.4(5) . . . .
C32 N3 Si3 C26 76.9(5) . . . .
C32 N3 Si3 C29 -164.8(4) . . . .
C32 C33 N4 U1 -27.8(5) . . . .
C32 C33 N4 C11 -143.4(5) . . . .
C32 C33 N4 C22 89.0(6) . . . .
K1 N5 C34 C35 41.0(8) . . . .
K1 N5 C40 C41 50.5(7) . . . .
K1 N5 C46 C47 30.5(9) . . . .
K1 O1 C36 C37 -49.9(9) . . . .
K1 O2 C38 C39 49.2(8) . . . .
K1 O3 C42 C43 -41.4(8) . . . .
K1 O4 C44 C45 64.8(7) . . . .
K1 O5 C48 C49 -58.7(6) . . . .
K1 O6 C50 C51 16.2(9) . . . .
N5 C34 C35 O1 -65.1(9) . . . .
N5 C40 C41 O3 -63.5(10) . . . .
N5 C46 C47 O5 -73.6(10) . . . .
C34 N5 C40 C41 -72.7(8) . . . .
C34 N5 C46 C47 154.1(8) . . . .
C34 C35 O1 K1 53.0(7) . . . .
C34 C35 O1 C36 -174.1(7) . . . .
C35 O1 C36 C37 178.6(7) . . . .
O1 C36 C37 O2 65.3(11) . . . .
C36 C37 O2 K1 -48.3(10) . . . .
C36 C37 O2 C38 175.9(8) . . . .
C37 O2 C38 C39 -174.4(8) . . . .
O2 C38 C39 N6 -62.9(10) . . . .
C38 C39 N6 K1 43.5(9) . . . .
C38 C39 N6 C45 -78.9(8) . . . .
C38 C39 N6 C51 159.5(7) . . . .
C40 N5 C34 C35 159.7(7) . . . .
C40 N5 C46 C47 -84.2(9) . . . .
C40 C41 O3 K1 40.5(9) . . . .
C40 C41 O3 C42 -172.1(7) . . . .
C41 O3 C42 C43 170.1(7) . . . .
O3 C42 C43 O4 66.3(9) . . . .
C42 C43 O4 K1 -55.8(7) . . . .
C42 C43 O4 C44 -173.6(6) . . . .
C43 O4 C44 C45 -176.0(6) . . . .
O4 C44 C45 N6 -70.2(9) . . . .
C44 C45 N6 K1 33.1(8) . . . .
C44 C45 N6 C39 159.3(7) . . . .
C44 C45 N6 C51 -77.0(9) . . . .
C46 N5 C34 C35 -79.1(8) . . . .
C46 N5 C40 C41 166.5(7) . . . .
C46 C47 O5 K1 71.4(6) . . . .
C46 C47 O5 C48 -172.8(6) . . . .
C47 O5 C48 C49 -172.3(6) . . . .
O5 C48 C49 O6 62.9(7) . . . .
C48 C49 O6 K1 -33.4(7) . . . .
C48 C49 O6 C50 146.5(6) . . . .
C49 O6 C50 C51 -163.8(6) . . . .
O6 C50 C51 N6 -55.6(9) . . . .
C50 C51 N6 K1 60.2(7) . . . .
C50 C51 N6 C39 -63.5(8) . . . .
C50 C51 N6 C45 174.7(6) . . . .
U2 N7 Si4 C52 -104.3(4) . . . .
U2 N7 Si4 C55 136.9(5) . . . .
U2 N7 Si4 C58 13.2(5) . . . .
U2 N7 C61 C62 -63.3(6) . . . .
U2 N8 Si5 C63 138.4(5) . . . .
U2 N8 Si5 C66 13.1(5) . . . .
U2 N8 Si5 C69 -104.3(5) . . . .
U2 N8 C72 C73 -64.4(8) . . . .
U2 N9 Si6 C74 138.7(4) . . . .
U2 N9 Si6 C77 -102.1(5) . . . .
U2 N9 Si6 C80 14.0(5) . . . .
U2 N9 C83 C84 -65.4(7) . . . .
N7 Si4 C58 C59 -178.5(5) . . . .
N7 Si4 C58 C60 54.4(5) . . . .
N7 C61 C62 N10 61.5(7) . . . .
Si4 N7 C61 C62 116.3(5) . . . .
C52 Si4 C58 C59 -57.1(5) . . . .
C52 Si4 C58 C60 175.9(5) . . . .
C55 Si4 C58 C59 58.8(6) . . . .
C55 Si4 C58 C60 -68.3(6) . . . .
C61 N7 Si4 C52 76.2(6) . . . .
C61 N7 Si4 C55 -42.6(6) . . . .
C61 N7 Si4 C58 -166.3(5) . . . .
C61 C62 N10 U2 -28.1(7) . . . .
C61 C62 N10 C73 87.8(7) . . . .
C61 C62 N10 C84 -144.5(7) . . . .
N8 Si5 C66 C67 54.8(6) . . . .
N8 Si5 C66 C68 -177.5(6) . . . .
N8 Si5 C69 C70 -48.1(6) . . . .
N8 Si5 C69 C71 75.7(6) . . . .
N8 C72 C73 N10 62.0(9) . . . .
Si5 N8 C72 C73 117.1(6) . . . .
C63 Si5 C66 C67 -67.7(6) . . . .
C63 Si5 C66 C68 60.0(7) . . . .
C63 Si5 C69 C70 71.9(7) . . . .
C63 Si5 C69 C71 -164.3(7) . . . .
C66 Si5 C69 C70 -166.5(5) . . . .
C66 Si5 C69 C71 -42.6(6) . . . .
C69 Si5 C66 C67 176.7(5) . . . .
C69 Si5 C66 C68 -55.6(7) . . . .
C72 N8 Si5 C63 -43.6(7) . . . .
C72 N8 Si5 C66 -168.9(6) . . . .
C72 N8 Si5 C69 73.8(6) . . . .
C72 C73 N10 U2 -28.5(8) . . . .
C72 C73 N10 C62 -144.5(7) . . . .
C72 C73 N10 C84 88.0(8) . . . .
N9 Si6 C77 C78 -55.1(7) . . . .
N9 Si6 C77 C79 70.1(7) . . . .
N9 Si6 C80 C81 -177.7(5) . . . .
N9 Si6 C80 C82 54.6(6) . . . .
N9 C83 C84 N10 60.8(8) . . . .
Si6 N9 C83 C84 115.1(7) . . . .
C74 Si6 C77 C78 66.2(7) . . . .
C74 Si6 C77 C79 -168.5(6) . . . .
C74 Si6 C80 C81 59.5(7) . . . .
C74 Si6 C80 C82 -68.2(7) . . . .
C77 Si6 C80 C81 -57.6(6) . . . .
C77 Si6 C80 C82 174.7(5) . . . .
C80 Si6 C77 C78 -172.2(6) . . . .
C80 Si6 C77 C79 -47.0(7) . . . .
C83 N9 Si6 C74 -42.0(6) . . . .
C83 N9 Si6 C77 77.2(6) . . . .
C83 N9 Si6 C80 -166.7(5) . . . .
C83 C84 N10 U2 -27.6(7) . . . .
C83 C84 N10 C62 88.3(7) . . . .
C83 C84 N10 C73 -143.8(7) . . . .
K2 N11 C85 C86 -51(2) . . . .
K2 N11 C91 C92 -14(2) . . . .
K2 N11 C97 C98 -46(2) . . . .
K2 O7 C87 C88 48(3) . . . .
K2 O8 C89 C90 -67(2) . . . .
K2 O9 C93 C94 45(3) . . . .
K2 O10 C95 C96 -36(3) . . . .
K2 O11 C99 C100 18(3) . . . .
K2 O12 C101 C102 -69(3) . . . .
K2 N13 C103 C104 37(2) . . . .
K2 N13 C109 C110 47(2) . . . .
K2 N13 C115 C116 16(2) . . . .
K2 O13 C105 C106 11(5) . . . .
K2 O14 C107 C108 28(3) . . . .
K2 O15 C111 C112 -13(3) . . . .
K2 O16 C113 C114 42(3) . . . .
K2 O17 C117 C118 -55(2) . . . .
K2 O18 C119 C120 1(4) . . . .
N11 C85 C86 O7 70(3) . . . .
N11 C91 C92 O9 55(3) . . . .
N11 C97 C98 O11 43(4) . . . .
C85 N11 C91 C92 -143.4(19) . . . .
C85 N11 C97 C98 75(3) . . . .
C85 C86 O7 K2 -54(2) . . . .
C85 C86 O7 C87 177(2) . . . .
C86 O7 C87 C88 178(3) . . . .
O7 C87 C88 O8 -69(4) . . . .
C87 C88 O8 K2 46(4) . . . .
C87 C88 O8 C89 168(3) . . . .
C88 O8 C89 C90 170(2) . . . .
O8 C89 C90 N12 70(3) . . . .
C89 C90 N12 K2 -32(2) . . . .
C89 C90 N12 C96 -153.8(19) . . . .
C89 C90 N12 C102 83(3) . . . .
C91 N11 C85 C86 78(2) . . . .
C91 N11 C97 C98 -168(2) . . . .
C91 C92 O9 K2 -63(2) . . . .
C91 C92 O9 C93 167(2) . . . .
C92 O9 C93 C94 172(2) . . . .
O9 C93 C94 O10 -53(3) . . . .
C93 C94 O10 K2 31(3) . . . .
C93 C94 O10 C95 -168(2) . . . .
C94 O10 C95 C96 164(2) . . . .
O10 C95 C96 N12 67(3) . . . .
C95 C96 N12 K2 -60.4(17) . . . .
C95 C96 N12 C90 66(2) . . . .
C95 C96 N12 C102 -170.3(18) . . . .
C97 N11 C85 C86 -163.0(19) . . . .
C97 N11 C91 C92 99(2) . . . .
C97 C98 O11 K2 -10(3) . . . .
C97 C98 O11 C99 161(2) . . . .
C98 O11 C99 C100 -153(3) . . . .
O11 C99 C100 O12 -45(4) . . . .
C99 C100 O12 K2 44(3) . . . .
C99 C100 O12 C101 166(2) . . . .
C100 O12 C101 C102 166(2) . . . .
O12 C101 C102 N12 71(3) . . . .
C101 C102 N12 K2 -25.7(19) . . . .
C101 C102 N12 C90 -148.3(19) . . . .
C101 C102 N12 C96 87(2) . . . .
N13 C103 C104 O13 -40(4) . . . .
N13 C109 C110 O15 -44(4) . . . .
N13 C115 C116 O17 -59(3) . . . .
C103 N13 C109 C110 -77(3) . . . .
C103 N13 C115 C116 143(2) . . . .
C103 C104 O13 K2 22(3) . . . .
C103 C104 O13 C105 -157(3) . . . .
C104 O13 C105 C106 -170(3) . . . .
O13 C105 C106 O14 -18(6) . . . .
C105 C106 O14 K2 15(4) . . . .
C105 C106 O14 C107 -161(3) . . . .
C106 O14 C107 C108 -157(3) . . . .
O14 C107 C108 N14 -47(4) . . . .
C107 C108 N14 K2 39(4) . . . .
C107 C108 N14 C114 -83(4) . . . .
C107 C108 N14 C120 152(3) . . . .
C109 N13 C103 C104 155(2) . . . .
C109 N13 C115 C116 -98(3) . . . .
C109 C110 O15 K2 15(3) . . . .
C109 C110 O15 C111 -162(2) . . . .
C110 O15 C111 C112 164(3) . . . .
O15 C111 C112 O16 34(4) . . . .
C111 C112 O16 K2 -35(3) . . . .
C111 C112 O16 C113 -173(2) . . . .
C112 O16 C113 C114 178(2) . . . .
O16 C113 C114 N14 -46(4) . . . .
C113 C114 N14 K2 24(4) . . . .
C113 C114 N14 C108 144(3) . . . .
C113 C114 N14 C120 -92(3) . . . .
C115 N13 C103 C104 -85(3) . . . .
C115 N13 C109 C110 162(2) . . . .
C115 C116 O17 K2 65(2) . . . .
C115 C116 O17 C117 -179(2) . . . .
C116 O17 C117 C118 -167(2) . . . .
O17 C117 C118 O18 51(4) . . . .
C117 C118 O18 K2 -17(4) . . . .
C117 C118 O18 C119 138(3) . . . .
C118 O18 C119 C120 -152(3) . . . .
O18 C119 C120 N14 -41(4) . . . .
C119 C120 N14 K2 53(2) . . . .
C119 C120 N14 C108 -63(3) . . . .
C119 C120 N14 C114 173(3) . . . .
